data_4120002
loop_
_publ_author_name
'Jenny Y. Yang'
'Stuart E. Smith'
'Tianbiao Liu'
'William G. Dougherty'
'Wesley A. Hoffert'
'W. Scott Kassel'
'M. Rakowski DuBois'
'Daniel L. DuBois'
'R. Morris Bullock'

_publ_contact_author
; 
Tianbiao Leo Liu 
Pacific Northwest National Laboratory 
Richland, WA, 99354 
USA 
;
_publ_contact_author_email Tianbiao.Liu@pnl.gov
_publ_section_title
;
 Two Pathways for Electrocatalytic Oxidation of Hydrogen by a Nickel
 Bis(diphosphine) Complex with Pendant Amines in the Second Coordination
 Sphere
;
_journal_name_full 'Journal of the American Chemical Society'
_journal_page_first 9700
_journal_page_last 9712
_journal_paper_doi 10.1021/ja400705a
_journal_volume 135
_journal_year 2013
_chemical_formula_sum 'C49 H97.5 B2 F8 N4.5 Ni P4'
_chemical_formula_weight 1106.02
_chemical_name_systematic
; 
 ? 
;
_space_group_IT_number 2
_symmetry_cell_setting triclinic
_symmetry_space_group_name_Hall '-P 1'
_symmetry_space_group_name_H-M 'P -1'
_atom_sites_solution_hydrogens geom
_atom_sites_solution_primary direct
_atom_sites_solution_secondary difmap
_audit_creation_method SHELXL-97
_cell_angle_alpha 68.802(3)
_cell_angle_beta 81.733(3)
_cell_angle_gamma 87.091(3)
_cell_formula_units_Z 4
_cell_length_a 13.5841(6)
_cell_length_b 22.1401(11)
_cell_length_c 25.5216(13)
_cell_measurement_reflns_used 9636
_cell_measurement_temperature 100(2)
_cell_measurement_theta_max 28.39
_cell_measurement_theta_min 2.77
_cell_volume 7082.0(6)
_computing_cell_refinement 'Bruker SAINT'
_computing_data_collection 'Bruker APEX2'
_computing_data_reduction 'Bruker SAINT'
_computing_molecular_graphics 'Bruker SHELXTL'
_computing_publication_material 'Bruker SHELXTL'
_computing_structure_refinement 'SHELXL-97 (Sheldrick, 2008)'
_computing_structure_solution 'SHELXS-97 (Sheldrick, 2008)'
_diffrn_ambient_temperature 100(2)
_diffrn_measured_fraction_theta_full 0.994
_diffrn_measured_fraction_theta_max 0.994
_diffrn_measurement_device_type 'Bruker APEX-II CCD'
_diffrn_measurement_method '\f and \w scans'
_diffrn_radiation_monochromator graphite
_diffrn_radiation_source 'fine-focus sealed tube'
_diffrn_radiation_type MoK\a
_diffrn_radiation_wavelength 0.71073
_diffrn_reflns_av_R_equivalents 0.0638
_diffrn_reflns_av_sigmaI/netI 0.0764
_diffrn_reflns_limit_h_max 17
_diffrn_reflns_limit_h_min -18
_diffrn_reflns_limit_k_max 29
_diffrn_reflns_limit_k_min -29
_diffrn_reflns_limit_l_max 34
_diffrn_reflns_limit_l_min -34
_diffrn_reflns_number 119382
_diffrn_reflns_theta_full 28.42
_diffrn_reflns_theta_max 28.42
_diffrn_reflns_theta_min 1.64
_exptl_absorpt_coefficient_mu 0.415
_exptl_absorpt_correction_T_max 0.9715
_exptl_absorpt_correction_T_min 0.9597
_exptl_absorpt_correction_type multi-scan
_exptl_absorpt_process_details 'SADABS; (Sheldrick, 2006)'
_exptl_crystal_colour white
_exptl_crystal_density_diffrn 1.037
_exptl_crystal_description block
_exptl_crystal_F_000 2372
_exptl_crystal_size_max 0.10
_exptl_crystal_size_mid 0.08
_exptl_crystal_size_min 0.07
_refine_diff_density_max 1.286
_refine_diff_density_min -0.654
_refine_diff_density_rms 0.082
_refine_ls_extinction_method none
_refine_ls_goodness_of_fit_ref 2.081
_refine_ls_hydrogen_treatment riding
_refine_ls_matrix_type full
_refine_ls_number_parameters 1425
_refine_ls_number_reflns 35421
_refine_ls_number_restraints 661
_refine_ls_restrained_S_all 2.075
_refine_ls_R_factor_all 0.0929
_refine_ls_R_factor_gt 0.0728
_refine_ls_shift/su_max 0.011
_refine_ls_shift/su_mean 0.000
_refine_ls_structure_factor_coef Fsqd
_refine_ls_weighting_details 'calc w=1/[\s^2^(Fo^2^)+(0.0000P)^2^+0.2511P] where P=(Fo^2^+2Fc^2^)/3'
_refine_ls_weighting_scheme calc
_refine_ls_wR_factor_gt 0.1850
_refine_ls_wR_factor_ref 0.1913
_reflns_number_gt 24971
_reflns_number_total 35421
_reflns_threshold_expression >2sigma(I)
_cod_data_source_file ja400705a_si_004.cif
_cod_data_source_block jy3_0m
_cod_original_formula_sum 'C49 H97.50 B2 F8 N4.50 Ni P4'
_cod_database_code 4120002

loop_
_symmetry_equiv_pos_as_xyz
'x, y, z'
'-x, -y, -z'

loop_
_atom_site_label
_atom_site_type_symbol
_atom_site_fract_x
_atom_site_fract_y
_atom_site_fract_z
_atom_site_U_iso_or_equiv
_atom_site_adp_type
_atom_site_occupancy
_atom_site_symmetry_multiplicity
_atom_site_calc_flag
_atom_site_refinement_flags
_atom_site_disorder_assembly
_atom_site_disorder_group
Ni2 Ni 0.52465(3) -0.216839(17) 0.775630(17) 0.03960(11) Uani 1 1 d . E .
Ni1 Ni 0.51934(3) 0.323811(17) 0.725255(16) 0.03538(10) Uani 1 1 d . . .
P6 P 0.48660(7) -0.22477(4) 0.86280(4) 0.04024(19) Uani 1 1 d . . .
P5 P 0.38677(7) -0.26674(4) 0.78734(3) 0.03756(18) Uani 1 1 d . . .
P7 P 0.57408(7) -0.13361(4) 0.70293(3) 0.03765(18) Uani 1 1 d . . .
P8 P 0.65806(7) -0.26138(4) 0.75017(4) 0.04024(19) Uani 1 1 d . . .
P4 P 0.43132(7) 0.31687(3) 0.66399(3) 0.03601(18) Uani 1 1 d . . .
P3 P 0.38798(7) 0.36232(4) 0.75898(3) 0.03713(18) Uani 1 1 d . . .
P1 P 0.65031(7) 0.38283(4) 0.69547(3) 0.03821(18) Uani 1 1 d . . .
P2 P 0.61475(7) 0.25053(4) 0.77209(3) 0.03770(18) Uani 1 1 d . . .
F5 F 0.2843(2) 0.84489(11) 0.06288(9) 0.0710(7) Uani 1 1 d . . .
F6 F 0.3822(2) 0.77515(11) 0.03208(10) 0.0808(7) Uani 1 1 d . . .
F7 F 0.2317(2) 0.80244(12) 0.00320(10) 0.0831(8) Uani 1 1 d . . .
F8 F 0.3564(2) 0.87688(10) -0.02875(9) 0.0749(7) Uani 1 1 d . . .
B3A B 0.1912(11) 0.2319(6) 0.5907(6) 0.054(3) Uani 0.60(5) 1 d PDU A 1
F9A F 0.2715(13) 0.2022(8) 0.5715(9) 0.066(3) Uani 0.60(5) 1 d PDU A 1
F10A F 0.1098(14) 0.2276(14) 0.5654(11) 0.064(3) Uani 0.60(5) 1 d PDU A 1
F11A F 0.1672(17) 0.2031(8) 0.6492(6) 0.066(3) Uani 0.60(5) 1 d PDU A 1
F12A F 0.2135(14) 0.2963(5) 0.5775(7) 0.074(3) Uani 0.60(5) 1 d PDU A 1
B3B B 0.2006(18) 0.2349(10) 0.5852(11) 0.052(4) Uani 0.40(5) 1 d PDU A 2
F9B F 0.2758(18) 0.1941(8) 0.5832(13) 0.051(4) Uani 0.40(5) 1 d PDU A 2
F10B F 0.122(2) 0.224(2) 0.5606(16) 0.070(6) Uani 0.40(5) 1 d PDU A 2
F11B F 0.168(3) 0.223(2) 0.6437(12) 0.090(6) Uani 0.40(5) 1 d PDU A 2
F12B F 0.234(2) 0.2974(8) 0.556(2) 0.101(7) Uani 0.40(5) 1 d PDU A 2
F13 F 0.7424(3) 0.02590(16) 0.72314(15) 0.1277(12) Uani 1 1 d U . .
F14 F 0.7171(2) 0.12813(14) 0.66767(14) 0.1058(10) Uani 1 1 d U . .
F15 F 0.7180(2) 0.04895(11) 0.63232(12) 0.0887(8) Uani 1 1 d U . .
F16 F 0.8607(3) 0.07690(16) 0.65158(17) 0.1273(12) Uani 1 1 d U . .
N6 N 0.3626(2) -0.33298(11) 0.90337(10) 0.0375(6) Uani 1 1 d . . .
N5 N 0.3080(2) -0.16753(11) 0.82504(11) 0.0404(6) Uani 1 1 d . . .
N8A N 0.7835(3) -0.15389(15) 0.69208(15) 0.0419(9) Uani 0.751(3) 1 d PDU B 1
C93A C 0.8884(4) -0.1240(2) 0.6751(2) 0.0497(11) Uani 0.751(3) 1 d PDU B 1
C94A C 0.8884(4) -0.0660(2) 0.6207(2) 0.0579(13) Uani 0.751(3) 1 d PDU B 1
H94A H 0.8510 -0.0306 0.6286 0.087 Uiso 0.751(3) 1 calc PR B 1
H94B H 0.8573 -0.0779 0.5934 0.087 Uiso 0.751(3) 1 calc PR B 1
H94C H 0.9571 -0.0520 0.6047 0.087 Uiso 0.751(3) 1 calc PR B 1
C95A C 0.9625(4) -0.1754(2) 0.6653(2) 0.0602(14) Uani 0.751(3) 1 d PDU B 1
H95A H 0.9336 -0.1978 0.6443 0.090 Uiso 0.751(3) 1 calc PR B 1
H95B H 0.9763 -0.2068 0.7020 0.090 Uiso 0.751(3) 1 calc PR B 1
H95C H 1.0246 -0.1541 0.6434 0.090 Uiso 0.751(3) 1 calc PR B 1
C96A C 0.9189(5) -0.1039(3) 0.7217(3) 0.0537(15) Uani 0.751(3) 1 d PDU B 1
H96A H 0.9826 -0.0809 0.7083 0.081 Uiso 0.751(3) 1 calc PR B 1
H96B H 0.9257 -0.1426 0.7553 0.081 Uiso 0.751(3) 1 calc PR B 1
H96C H 0.8679 -0.0754 0.7316 0.081 Uiso 0.751(3) 1 calc PR B 1
N8B N 0.7499(8) -0.1457(4) 0.7537(4) 0.040(2) Uani 0.249(3) 1 d PDU B 2
C93B C 0.8359(11) -0.1135(6) 0.7682(6) 0.060(4) Uani 0.249(3) 1 d PDU B 2
C94B C 0.8718(15) -0.1633(7) 0.8180(7) 0.080(3) Uani 0.249(3) 1 d PDU B 2
H94D H 0.8572 -0.2064 0.8186 0.120 Uiso 0.249(3) 1 calc PR B 2
H94E H 0.8382 -0.1580 0.8527 0.120 Uiso 0.249(3) 1 calc PR B 2
H94F H 0.9437 -0.1585 0.8159 0.120 Uiso 0.249(3) 1 calc PR B 2
C95B C 0.7768(14) -0.0500(7) 0.7743(8) 0.080(3) Uani 0.249(3) 1 d PDU B 2
H95D H 0.7396 -0.0615 0.8124 0.120 Uiso 0.249(3) 1 calc PR B 2
H95E H 0.7306 -0.0347 0.7461 0.120 Uiso 0.249(3) 1 calc PR B 2
H95F H 0.8247 -0.0157 0.7681 0.120 Uiso 0.249(3) 1 calc PR B 2
C96B C 0.9185(18) -0.0940(15) 0.7177(13) 0.080(3) Uani 0.249(3) 1 d PDU B 2
H96D H 0.9743 -0.0754 0.7272 0.120 Uiso 0.249(3) 1 calc PR B 2
H96E H 0.8930 -0.0618 0.6848 0.120 Uiso 0.249(3) 1 calc PR B 2
H96F H 0.9413 -0.1323 0.7088 0.120 Uiso 0.249(3) 1 calc PR B 2
N7 N 0.6816(2) -0.19419(11) 0.63138(11) 0.0439(6) Uani 1 1 d . . .
N4 N 0.2899(2) 0.41386(11) 0.66378(10) 0.0372(6) Uani 1 1 d . . .
N3 N 0.3029(2) 0.24842(11) 0.76218(10) 0.0386(6) Uani 1 1 d . . .
N1 N 0.7656(2) 0.32610(11) 0.78415(10) 0.0401(6) Uani 1 1 d . . .
N2 N 0.7943(2) 0.28462(12) 0.69661(11) 0.0432(6) Uani 1 1 d . . .
N9 N 0.1313(4) 0.4373(3) 0.3178(2) 0.1219(18) Uani 1 1 d . . .
C52 C 0.4539(3) -0.30851(14) 0.91279(13) 0.0403(7) Uani 1 1 d . E .
H52A H 0.5095 -0.3379 0.9088 0.048 Uiso 1 1 calc R . .
H52B H 0.4460 -0.3090 0.9521 0.048 Uiso 1 1 calc R . .
C51 C 0.3753(3) -0.34444(13) 0.84965(12) 0.0416(7) Uani 1 1 d . E .
H51A H 0.3174 -0.3691 0.8484 0.050 Uiso 1 1 calc R . .
H51B H 0.4356 -0.3709 0.8475 0.050 Uiso 1 1 calc R . .
C50 C 0.3647(3) -0.18766(14) 0.87584(13) 0.0410(7) Uani 1 1 d . E .
H50A H 0.3241 -0.2190 0.9089 0.049 Uiso 1 1 calc R . .
H50B H 0.3754 -0.1491 0.8854 0.049 Uiso 1 1 calc R . .
C49 C 0.2776(2) -0.22526(14) 0.81338(13) 0.0389(7) Uani 1 1 d . E .
H49A H 0.2313 -0.2111 0.7846 0.047 Uiso 1 1 calc R . .
H49B H 0.2418 -0.2564 0.8486 0.047 Uiso 1 1 calc R . .
C53 C 0.6662(3) -0.25890(14) 0.67623(13) 0.0452(8) Uani 1 1 d . E .
H53A H 0.7216 -0.2873 0.6698 0.054 Uiso 1 1 calc R . .
H53B H 0.6041 -0.2774 0.6722 0.054 Uiso 1 1 calc R . .
C56 C 0.7763(3) -0.21583(15) 0.74191(15) 0.0487(8) Uani 1 1 d . B .
H56A H 0.7789 -0.2063 0.7767 0.058 Uiso 1 1 calc R C 1
H56B H 0.8341 -0.2435 0.7374 0.058 Uiso 1 1 calc R C 1
C55 C 0.7033(3) -0.10683(14) 0.70239(14) 0.0434(7) Uani 1 1 d . B .
H55A H 0.7159 -0.0636 0.6724 0.052 Uiso 1 1 calc R D 1
H55B H 0.7080 -0.1025 0.7392 0.052 Uiso 1 1 calc R D 1
C54 C 0.5966(3) -0.15037(14) 0.63576(13) 0.0411(7) Uani 1 1 d . E .
H54A H 0.5355 -0.1697 0.6314 0.049 Uiso 1 1 calc R . .
H54B H 0.6083 -0.1086 0.6037 0.049 Uiso 1 1 calc R . .
C87 C 0.2852(3) -0.36281(16) 1.00141(14) 0.0542(9) Uani 1 1 d . . .
H87A H 0.3443 -0.3537 1.0153 0.081 Uiso 1 1 calc R E .
H87B H 0.2439 -0.3952 1.0325 0.081 Uiso 1 1 calc R . .
H87C H 0.2469 -0.3229 0.9870 0.081 Uiso 1 1 calc R . .
C88 C 0.3879(3) -0.44551(14) 0.97171(14) 0.0492(9) Uani 1 1 d . . .
H88A H 0.4075 -0.4612 0.9404 0.074 Uiso 1 1 calc R E .
H88B H 0.3547 -0.4804 1.0045 0.074 Uiso 1 1 calc R . .
H88C H 0.4472 -0.4315 0.9821 0.074 Uiso 1 1 calc R . .
C86 C 0.2248(3) -0.41187(17) 0.93928(15) 0.0587(10) Uani 1 1 d . . .
H86A H 0.1827 -0.3745 0.9225 0.088 Uiso 1 1 calc R E .
H86B H 0.1879 -0.4420 0.9740 0.088 Uiso 1 1 calc R . .
H86C H 0.2439 -0.4339 0.9122 0.088 Uiso 1 1 calc R . .
C82 C 0.2585(3) -0.06344(15) 0.83767(15) 0.0533(9) Uani 1 1 d . . .
H82A H 0.2056 -0.0311 0.8354 0.080 Uiso 1 1 calc R E .
H82B H 0.3144 -0.0443 0.8082 0.080 Uiso 1 1 calc R . .
H82C H 0.2809 -0.0774 0.8751 0.080 Uiso 1 1 calc R . .
C84 C 0.1404(3) -0.15741(17) 0.87773(15) 0.0543(9) Uani 1 1 d . . .
H84A H 0.0855 -0.1280 0.8810 0.081 Uiso 1 1 calc R E .
H84B H 0.1700 -0.1734 0.9131 0.081 Uiso 1 1 calc R . .
H84C H 0.1152 -0.1940 0.8706 0.081 Uiso 1 1 calc R . .
C83 C 0.1777(3) -0.10020(17) 0.77308(14) 0.0525(9) Uani 1 1 d . . .
H83A H 0.1436 -0.1368 0.7705 0.079 Uiso 1 1 calc R E .
H83B H 0.2322 -0.0854 0.7417 0.079 Uiso 1 1 calc R . .
H83C H 0.1304 -0.0647 0.7708 0.079 Uiso 1 1 calc R . .
C57 C 0.3250(3) -0.29194(14) 0.73821(13) 0.0406(7) Uani 1 1 d . E .
H57 H 0.2578 -0.3093 0.7580 0.049 Uiso 1 1 calc R . .
C58 C 0.3842(3) -0.34714(15) 0.72413(14) 0.0484(8) Uani 1 1 d . . .
H58A H 0.4527 -0.3321 0.7067 0.058 Uiso 1 1 calc R E .
H58B H 0.3886 -0.3847 0.7596 0.058 Uiso 1 1 calc R . .
C59 C 0.3346(3) -0.36816(16) 0.68363(15) 0.0559(10) Uani 1 1 d . E .
H59A H 0.3770 -0.4007 0.6729 0.067 Uiso 1 1 calc R . .
H59B H 0.2699 -0.3889 0.7032 0.067 Uiso 1 1 calc R . .
C60 C 0.3175(4) -0.31144(19) 0.63035(15) 0.0648(11) Uani 1 1 d . . .
H60A H 0.2809 -0.3267 0.6066 0.078 Uiso 1 1 calc R E .
H60B H 0.3826 -0.2942 0.6082 0.078 Uiso 1 1 calc R . .
C61 C 0.2581(3) -0.25680(17) 0.64444(15) 0.0559(10) Uani 1 1 d . E .
H61A H 0.2515 -0.2197 0.6089 0.067 Uiso 1 1 calc R . .
H61B H 0.1904 -0.2726 0.6632 0.067 Uiso 1 1 calc R . .
C62 C 0.3104(3) -0.23451(15) 0.68359(13) 0.0506(9) Uani 1 1 d . . .
H62A H 0.2701 -0.2006 0.6934 0.061 Uiso 1 1 calc R E .
H62B H 0.3759 -0.2155 0.6637 0.061 Uiso 1 1 calc R . .
C63A C 0.5643(5) -0.1989(4) 0.9043(5) 0.039(2) Uani 0.663(13) 1 d PDU E 1
H63A H 0.5255 -0.2051 0.9423 0.047 Uiso 0.663(13) 1 calc PR E 1
C64A C 0.6589(6) -0.2406(3) 0.9133(4) 0.0435(18) Uani 0.663(13) 1 d PDU E 1
H64A H 0.6399 -0.2863 0.9354 0.052 Uiso 0.663(13) 1 calc PR E 1
H64B H 0.6945 -0.2385 0.8760 0.052 Uiso 0.663(13) 1 calc PR E 1
C65A C 0.7282(6) -0.2178(2) 0.9446(4) 0.062(2) Uani 0.663(13) 1 d PDU E 1
H65A H 0.6957 -0.2251 0.9837 0.074 Uiso 0.663(13) 1 calc PR E 1
H65B H 0.7901 -0.2437 0.9471 0.074 Uiso 0.663(13) 1 calc PR E 1
C66A C 0.7539(6) -0.1462(2) 0.9144(4) 0.069(3) Uani 0.663(13) 1 d PDU E 1
H66A H 0.7926 -0.1395 0.8768 0.083 Uiso 0.663(13) 1 calc PR E 1
H66B H 0.7957 -0.1324 0.9368 0.083 Uiso 0.663(13) 1 calc PR E 1
C67A C 0.6590(7) -0.1050(3) 0.9070(5) 0.069(3) Uani 0.663(13) 1 d PDU E 1
H67A H 0.6233 -0.1088 0.9447 0.083 Uiso 0.663(13) 1 calc PR E 1
H67B H 0.6770 -0.0589 0.8860 0.083 Uiso 0.663(13) 1 calc PR E 1
C68A C 0.5911(6) -0.1271(3) 0.8748(4) 0.048(2) Uani 0.663(13) 1 d PDU E 1
H68A H 0.6248 -0.1196 0.8359 0.057 Uiso 0.663(13) 1 calc PR E 1
H68B H 0.5295 -0.1009 0.8717 0.057 Uiso 0.663(13) 1 calc PR E 1
C63B C 0.5381(14) -0.1950(9) 0.9142(10) 0.047(4) Uani 0.337(13) 1 d PDU E 2
H63B H 0.4888 -0.2053 0.9494 0.057 Uiso 0.337(13) 1 calc PR E 2
C64B C 0.6365(13) -0.2340(8) 0.9303(8) 0.050(4) Uani 0.337(13) 1 d PDU E 2
H64C H 0.6210 -0.2809 0.9477 0.060 Uiso 0.337(13) 1 calc PR E 2
H64D H 0.6841 -0.2270 0.8954 0.060 Uiso 0.337(13) 1 calc PR E 2
C65B C 0.6850(16) -0.2126(6) 0.9722(8) 0.074(5) Uani 0.337(13) 1 d PDU E 2
H65C H 0.6408 -0.2251 1.0088 0.088 Uiso 0.337(13) 1 calc PR E 2
H65D H 0.7487 -0.2360 0.9792 0.088 Uiso 0.337(13) 1 calc PR E 2
C66B C 0.7048(14) -0.1402(5) 0.9507(8) 0.074(5) Uani 0.337(13) 1 d PDU E 2
H66C H 0.7291 -0.1285 0.9805 0.089 Uiso 0.337(13) 1 calc PR E 2
H66D H 0.7565 -0.1281 0.9171 0.089 Uiso 0.337(13) 1 calc PR E 2
C67B C 0.6099(14) -0.1042(6) 0.9350(8) 0.068(4) Uani 0.337(13) 1 d PDU E 2
H67C H 0.6242 -0.0571 0.9189 0.082 Uiso 0.337(13) 1 calc PR E 2
H67D H 0.5616 -0.1127 0.9698 0.082 Uiso 0.337(13) 1 calc PR E 2
C68B C 0.5627(14) -0.1225(8) 0.8926(7) 0.056(4) Uani 0.337(13) 1 d PDU E 2
H68C H 0.6087 -0.1111 0.8566 0.067 Uiso 0.337(13) 1 calc PR E 2
H68D H 0.5009 -0.0972 0.8846 0.067 Uiso 0.337(13) 1 calc PR E 2
C92 C 0.7936(4) -0.2406(2) 0.57111(18) 0.0773(14) Uani 1 1 d . . .
H92A H 0.7743 -0.2860 0.5912 0.116 Uiso 1 1 calc R E .
H92B H 0.8444 -0.2293 0.5897 0.116 Uiso 1 1 calc R . .
H92C H 0.8204 -0.2340 0.5317 0.116 Uiso 1 1 calc R . .
C91 C 0.6161(4) -0.22390(18) 0.55553(15) 0.0634(11) Uani 1 1 d . . .
H91A H 0.5975 -0.2668 0.5837 0.095 Uiso 1 1 calc R E .
H91B H 0.6355 -0.2275 0.5183 0.095 Uiso 1 1 calc R . .
H91C H 0.5592 -0.1945 0.5538 0.095 Uiso 1 1 calc R . .
C90 C 0.7315(4) -0.13087(17) 0.52964(17) 0.0730(13) Uani 1 1 d . . .
H90A H 0.7573 -0.1342 0.4929 0.109 Uiso 1 1 calc R E .
H90B H 0.7828 -0.1125 0.5428 0.109 Uiso 1 1 calc R . .
H90C H 0.6728 -0.1027 0.5256 0.109 Uiso 1 1 calc R . .
C69 C 0.5190(3) -0.05174(13) 0.67501(13) 0.0385(7) Uani 1 1 d . E .
H69 H 0.5685 -0.0236 0.6440 0.046 Uiso 1 1 calc R . .
C74 C 0.5003(3) -0.02261(14) 0.72115(13) 0.0439(8) Uani 1 1 d . . .
H74A H 0.4536 -0.0507 0.7532 0.053 Uiso 1 1 calc R E .
H74B H 0.5637 -0.0209 0.7355 0.053 Uiso 1 1 calc R . .
C73 C 0.4572(3) 0.04514(15) 0.69904(15) 0.0493(8) Uani 1 1 d . E .
H73A H 0.5079 0.0746 0.6709 0.059 Uiso 1 1 calc R . .
H73B H 0.4405 0.0611 0.7308 0.059 Uiso 1 1 calc R . .
C72 C 0.3638(3) 0.04702(16) 0.67138(16) 0.0553(9) Uani 1 1 d . . .
H72A H 0.3096 0.0228 0.7007 0.066 Uiso 1 1 calc R E .
H72B H 0.3419 0.0925 0.6546 0.066 Uiso 1 1 calc R . .
C71 C 0.3822(3) 0.01791(16) 0.62591(15) 0.0566(10) Uani 1 1 d . E .
H71A H 0.4304 0.0451 0.5942 0.068 Uiso 1 1 calc R . .
H71B H 0.3193 0.0170 0.6109 0.068 Uiso 1 1 calc R . .
C70 C 0.4238(3) -0.05214(15) 0.64990(14) 0.0477(8) Uani 1 1 d . . .
H70A H 0.3736 -0.0803 0.6796 0.057 Uiso 1 1 calc R E .
H70B H 0.4379 -0.0699 0.6191 0.057 Uiso 1 1 calc R . .
C75 C 0.7096(3) -0.34395(14) 0.78273(14) 0.0466(8) Uani 1 1 d . E .
H75 H 0.7768 -0.3459 0.7614 0.056 Uiso 1 1 calc R . .
C76 C 0.6434(3) -0.39572(14) 0.77835(14) 0.0482(8) Uani 1 1 d . . .
H76A H 0.5744 -0.3908 0.7950 0.058 Uiso 1 1 calc R E .
H76B H 0.6428 -0.3890 0.7379 0.058 Uiso 1 1 calc R . .
C77 C 0.6795(3) -0.46359(15) 0.80869(14) 0.0575(10) Uani 1 1 d . E .
H77A H 0.7456 -0.4701 0.7894 0.069 Uiso 1 1 calc R . .
H77B H 0.6329 -0.4954 0.8067 0.069 Uiso 1 1 calc R . .
C78 C 0.6872(4) -0.47535(16) 0.87077(15) 0.0626(11) Uani 1 1 d . . .
H78A H 0.7126 -0.5196 0.8894 0.075 Uiso 1 1 calc R E .
H78B H 0.6206 -0.4715 0.8910 0.075 Uiso 1 1 calc R . .
C79 C 0.7584(3) -0.42498(16) 0.87355(17) 0.0635(11) Uani 1 1 d . E .
H79A H 0.7630 -0.4320 0.9137 0.076 Uiso 1 1 calc R . .
H79B H 0.8256 -0.4306 0.8550 0.076 Uiso 1 1 calc R . .
C80 C 0.7223(3) -0.35679(15) 0.84436(14) 0.0497(8) Uani 1 1 d . . .
H80A H 0.7707 -0.3254 0.8455 0.060 Uiso 1 1 calc R E .
H80B H 0.6579 -0.3501 0.8651 0.060 Uiso 1 1 calc R . .
C5 C 0.3345(3) 0.43236(13) 0.70521(13) 0.0411(7) Uani 1 1 d . . .
H5A H 0.2829 0.4530 0.7248 0.049 Uiso 1 1 calc R . .
H5B H 0.3875 0.4648 0.6847 0.049 Uiso 1 1 calc R . .
C6 C 0.3663(3) 0.39350(13) 0.62668(13) 0.0396(7) Uani 1 1 d . . .
H6A H 0.4163 0.4285 0.6086 0.048 Uiso 1 1 calc R . .
H6B H 0.3347 0.3877 0.5962 0.048 Uiso 1 1 calc R . .
C7 C 0.2792(3) 0.30735(14) 0.77806(14) 0.0430(7) Uani 1 1 d . . .
H7A H 0.2575 0.2934 0.8194 0.052 Uiso 1 1 calc R . .
H7B H 0.2235 0.3312 0.7584 0.052 Uiso 1 1 calc R . .
C8 C 0.3174(3) 0.26702(14) 0.69843(12) 0.0391(7) Uani 1 1 d . . .
H8A H 0.2587 0.2917 0.6830 0.047 Uiso 1 1 calc R . .
H8B H 0.3222 0.2272 0.6891 0.047 Uiso 1 1 calc R . .
C2 C 0.7505(3) 0.34562(15) 0.65856(13) 0.0446(8) Uani 1 1 d . . .
H2A H 0.7230 0.3359 0.6286 0.054 Uiso 1 1 calc R . .
H2B H 0.8045 0.3778 0.6397 0.054 Uiso 1 1 calc R . .
C4 C 0.7205(3) 0.23192(14) 0.72558(14) 0.0450(8) Uani 1 1 d . . .
H4A H 0.7553 0.1933 0.7488 0.054 Uiso 1 1 calc R . .
H4B H 0.6934 0.2205 0.6964 0.054 Uiso 1 1 calc R . .
C1 C 0.7186(3) 0.38833(14) 0.75202(13) 0.0404(7) Uani 1 1 d . . .
H1A H 0.7709 0.4219 0.7345 0.048 Uiso 1 1 calc R . .
H1B H 0.6717 0.4023 0.7789 0.048 Uiso 1 1 calc R . .
C3 C 0.6876(3) 0.27710(15) 0.81645(13) 0.0426(7) Uani 1 1 d . . .
H3A H 0.6411 0.2952 0.8406 0.051 Uiso 1 1 calc R . .
H3B H 0.7196 0.2386 0.8419 0.051 Uiso 1 1 calc R . .
C47 C 0.1380(3) 0.4750(2) 0.67456(17) 0.0728(13) Uani 1 1 d . . .
H47A H 0.1145 0.4334 0.7032 0.109 Uiso 1 1 calc R . .
H47B H 0.0825 0.4980 0.6551 0.109 Uiso 1 1 calc R . .
H47C H 0.1646 0.5013 0.6931 0.109 Uiso 1 1 calc R . .
C46 C 0.2720(3) 0.52706(16) 0.59316(17) 0.0652(11) Uani 1 1 d . . .
H46A H 0.2947 0.5490 0.6164 0.098 Uiso 1 1 calc R . .
H46B H 0.2257 0.5553 0.5689 0.098 Uiso 1 1 calc R . .
H46C H 0.3293 0.5173 0.5695 0.098 Uiso 1 1 calc R . .
C48 C 0.1681(3) 0.43512(16) 0.59689(16) 0.0552(9) Uani 1 1 d . . .
H48A H 0.2167 0.4306 0.5662 0.083 Uiso 1 1 calc R . .
H48B H 0.1143 0.4640 0.5807 0.083 Uiso 1 1 calc R . .
H48C H 0.1405 0.3925 0.6210 0.083 Uiso 1 1 calc R . .
C44 C 0.1256(3) 0.21360(16) 0.77823(15) 0.0525(9) Uani 1 1 d . . .
H44A H 0.0777 0.1783 0.7983 0.079 Uiso 1 1 calc R . .
H44B H 0.1272 0.2254 0.7372 0.079 Uiso 1 1 calc R . .
H44C H 0.1055 0.2513 0.7887 0.079 Uiso 1 1 calc R . .
C43 C 0.2297(3) 0.17235(17) 0.85734(14) 0.0566(9) Uani 1 1 d . . .
H43A H 0.1957 0.2053 0.8706 0.085 Uiso 1 1 calc R . .
H43B H 0.2990 0.1686 0.8648 0.085 Uiso 1 1 calc R . .
H43C H 0.1961 0.1305 0.8774 0.085 Uiso 1 1 calc R . .
C42 C 0.2604(3) 0.13434(15) 0.77623(16) 0.0526(9) Uani 1 1 d . . .
H42A H 0.2253 0.0951 0.8026 0.079 Uiso 1 1 calc R . .
H42B H 0.3323 0.1281 0.7767 0.079 Uiso 1 1 calc R . .
H42C H 0.2449 0.1430 0.7378 0.079 Uiso 1 1 calc R . .
C21 C 0.4679(2) 0.28781(13) 0.60437(12) 0.0354(6) Uani 1 1 d . . .
H21 H 0.4073 0.2866 0.5866 0.042 Uiso 1 1 calc R . .
C26 C 0.5106(3) 0.21999(14) 0.62561(13) 0.0427(8) Uani 1 1 d . . .
H26A H 0.4589 0.1901 0.6523 0.051 Uiso 1 1 calc R . .
H26B H 0.5667 0.2198 0.6465 0.051 Uiso 1 1 calc R . .
C25 C 0.5476(3) 0.19553(15) 0.57665(14) 0.0479(8) Uani 1 1 d . . .
H25A H 0.5762 0.1516 0.5921 0.058 Uiso 1 1 calc R . .
H25B H 0.4909 0.1928 0.5572 0.058 Uiso 1 1 calc R . .
C24 C 0.6257(3) 0.24121(15) 0.53469(14) 0.0502(9) Uani 1 1 d . . .
H24A H 0.6475 0.2260 0.5028 0.060 Uiso 1 1 calc R . .
H24B H 0.6844 0.2416 0.5535 0.060 Uiso 1 1 calc R . .
C23 C 0.5828(3) 0.31034(14) 0.51176(13) 0.0512(9) Uani 1 1 d . . .
H23A H 0.6354 0.3403 0.4861 0.061 Uiso 1 1 calc R . .
H23B H 0.5284 0.3106 0.4897 0.061 Uiso 1 1 calc R . .
C22 C 0.5432(3) 0.33354(14) 0.55977(13) 0.0425(7) Uani 1 1 d . . .
H22A H 0.5117 0.3764 0.5438 0.051 Uiso 1 1 calc R . .
H22B H 0.5997 0.3391 0.5782 0.051 Uiso 1 1 calc R . .
C27 C 0.3689(3) 0.38772(14) 0.82131(13) 0.0426(7) Uani 1 1 d . . .
H27 H 0.2961 0.3938 0.8312 0.051 Uiso 1 1 calc R . .
C28 C 0.4228(3) 0.45168(15) 0.80797(14) 0.0476(8) Uani 1 1 d . . .
H28A H 0.4934 0.4476 0.7935 0.057 Uiso 1 1 calc R . .
H28B H 0.3926 0.4864 0.7779 0.057 Uiso 1 1 calc R . .
C29 C 0.4168(3) 0.47047(16) 0.86038(14) 0.0575(10) Uani 1 1 d . . .
H29A H 0.4556 0.5106 0.8507 0.069 Uiso 1 1 calc R . .
H29B H 0.3467 0.4794 0.8723 0.069 Uiso 1 1 calc R . .
C30 C 0.4568(3) 0.41711(17) 0.90915(15) 0.0598(10) Uani 1 1 d . . .
H30A H 0.4488 0.4300 0.9428 0.072 Uiso 1 1 calc R . .
H30B H 0.5287 0.4113 0.8986 0.072 Uiso 1 1 calc R . .
C31 C 0.4031(3) 0.35306(16) 0.92413(15) 0.0582(10) Uani 1 1 d . . .
H31A H 0.4344 0.3187 0.9539 0.070 Uiso 1 1 calc R . .
H31B H 0.3328 0.3571 0.9393 0.070 Uiso 1 1 calc R . .
C32 C 0.4075(3) 0.33442(15) 0.87192(13) 0.0502(9) Uani 1 1 d . . .
H32A H 0.3676 0.2947 0.8820 0.060 Uiso 1 1 calc R . .
H32B H 0.4773 0.3243 0.8604 0.060 Uiso 1 1 calc R . .
C38 C 0.8713(3) 0.26135(19) 0.60974(15) 0.0597(10) Uani 1 1 d . . .
H38A H 0.8552 0.3047 0.5842 0.089 Uiso 1 1 calc R . .
H38B H 0.8152 0.2321 0.6165 0.089 Uiso 1 1 calc R . .
H38C H 0.9306 0.2451 0.5923 0.089 Uiso 1 1 calc R . .
C39 C 0.9254(3) 0.19801(17) 0.70368(16) 0.0557(9) Uani 1 1 d . . .
H39A H 0.9914 0.1884 0.6874 0.084 Uiso 1 1 calc R . .
H39B H 0.8781 0.1647 0.7063 0.084 Uiso 1 1 calc R . .
H39C H 0.9285 0.1985 0.7417 0.084 Uiso 1 1 calc R . .
C40 C 0.9709(3) 0.31304(17) 0.65761(16) 0.0568(9) Uani 1 1 d . . .
H40A H 1.0323 0.3016 0.6380 0.085 Uiso 1 1 calc R . .
H40B H 0.9829 0.3125 0.6947 0.085 Uiso 1 1 calc R . .
H40C H 0.9495 0.3564 0.6349 0.085 Uiso 1 1 calc R . .
C36 C 0.8937(3) 0.27009(16) 0.84299(15) 0.0528(9) Uani 1 1 d . . .
H36A H 0.8482 0.2373 0.8709 0.079 Uiso 1 1 calc R . .
H36B H 0.9495 0.2762 0.8610 0.079 Uiso 1 1 calc R . .
H36C H 0.9188 0.2557 0.8115 0.079 Uiso 1 1 calc R . .
C35 C 0.9174(3) 0.38467(18) 0.78363(15) 0.0581(10) Uani 1 1 d . . .
H35A H 0.9379 0.3782 0.7476 0.087 Uiso 1 1 calc R . .
H35B H 0.9754 0.3805 0.8035 0.087 Uiso 1 1 calc R . .
H35C H 0.8887 0.4280 0.7762 0.087 Uiso 1 1 calc R . .
C34 C 0.7879(3) 0.35196(17) 0.87004(15) 0.0538(9) Uani 1 1 d . . .
H34A H 0.7538 0.3935 0.8551 0.081 Uiso 1 1 calc R . .
H34B H 0.8377 0.3559 0.8928 0.081 Uiso 1 1 calc R . .
H34C H 0.7393 0.3185 0.8938 0.081 Uiso 1 1 calc R . .
C9 C 0.5896(3) 0.16620(14) 0.82245(13) 0.0417(7) Uani 1 1 d . . .
H9 H 0.6538 0.1479 0.8364 0.050 Uiso 1 1 calc R . .
C14 C 0.5164(3) 0.16502(14) 0.87376(13) 0.0460(8) Uani 1 1 d . . .
H14A H 0.4533 0.1855 0.8610 0.055 Uiso 1 1 calc R . .
H14B H 0.5437 0.1906 0.8931 0.055 Uiso 1 1 calc R . .
C13 C 0.4952(3) 0.09608(16) 0.91567(15) 0.0573(10) Uani 1 1 d . . .
H13A H 0.5557 0.0783 0.9333 0.069 Uiso 1 1 calc R . .
H13B H 0.4418 0.0971 0.9461 0.069 Uiso 1 1 calc R . .
C12 C 0.4636(3) 0.05174(15) 0.88731(15) 0.0571(10) Uani 1 1 d . . .
H12A H 0.4580 0.0068 0.9150 0.068 Uiso 1 1 calc R . .
H12B H 0.3973 0.0652 0.8753 0.068 Uiso 1 1 calc R . .
C11 C 0.5369(3) 0.05369(15) 0.83634(16) 0.0586(10) Uani 1 1 d . . .
H11A H 0.5112 0.0271 0.8173 0.070 Uiso 1 1 calc R . .
H11B H 0.6008 0.0347 0.8490 0.070 Uiso 1 1 calc R . .
C10 C 0.5548(3) 0.12355(14) 0.79384(14) 0.0483(8) Uani 1 1 d . . .
H10A H 0.6055 0.1234 0.7619 0.058 Uiso 1 1 calc R . .
H10B H 0.4923 0.1412 0.7783 0.058 Uiso 1 1 calc R . .
C15 C 0.6702(3) 0.46766(14) 0.64577(13) 0.0422(7) Uani 1 1 d . . .
H15 H 0.7427 0.4778 0.6405 0.051 Uiso 1 1 calc R . .
C20 C 0.6407(3) 0.47663(15) 0.58770(13) 0.0476(8) Uani 1 1 d . . .
H20A H 0.6832 0.4489 0.5708 0.057 Uiso 1 1 calc R . .
H20B H 0.5708 0.4627 0.5926 0.057 Uiso 1 1 calc R . .
C19 C 0.6516(3) 0.54731(16) 0.54742(14) 0.0561(10) Uani 1 1 d . . .
H19A H 0.7230 0.5593 0.5385 0.067 Uiso 1 1 calc R . .
H19B H 0.6270 0.5518 0.5115 0.067 Uiso 1 1 calc R . .
C18 C 0.5955(3) 0.59293(16) 0.57215(15) 0.0609(11) Uani 1 1 d . . .
H18A H 0.5233 0.5843 0.5771 0.073 Uiso 1 1 calc R . .
H18B H 0.6080 0.6380 0.5456 0.073 Uiso 1 1 calc R . .
C17 C 0.6267(3) 0.58542(15) 0.62921(14) 0.0549(9) Uani 1 1 d . . .
H17A H 0.5860 0.6143 0.6456 0.066 Uiso 1 1 calc R . .
H17B H 0.6973 0.5981 0.6239 0.066 Uiso 1 1 calc R . .
C16 C 0.6126(3) 0.51479(14) 0.67008(14) 0.0480(8) Uani 1 1 d . . .
H16A H 0.6354 0.5102 0.7065 0.058 Uiso 1 1 calc R . .
H16B H 0.5409 0.5037 0.6779 0.058 Uiso 1 1 calc R . .
C98 C 0.0704(4) 0.4046(3) 0.31547(19) 0.0810(14) Uani 1 1 d . . .
C97 C -0.0111(5) 0.3663(3) 0.3118(3) 0.114(2) Uani 1 1 d . . .
H97A H -0.0354 0.3357 0.3497 0.172 Uiso 1 1 calc R . .
H97B H 0.0128 0.3423 0.2869 0.172 Uiso 1 1 calc R . .
H97C H -0.0653 0.3952 0.2964 0.172 Uiso 1 1 calc R . .
C33 C 0.8390(3) 0.33313(15) 0.82086(13) 0.0428(7) Uani 1 1 d . . .
C85 C 0.3175(3) -0.38902(14) 0.95340(13) 0.0409(7) Uani 1 1 d . E .
C81 C 0.2190(3) -0.12133(15) 0.82885(14) 0.0445(8) Uani 1 1 d . E .
C89 C 0.7028(3) -0.19751(16) 0.57226(15) 0.0562(10) Uani 1 1 d . E .
C37 C 0.8910(3) 0.26473(16) 0.66553(15) 0.0495(8) Uani 1 1 d . . .
C45 C 0.2187(3) 0.46343(14) 0.63207(14) 0.0429(8) Uani 1 1 d . . .
C41 C 0.2272(3) 0.19177(14) 0.79430(13) 0.0422(7) Uani 1 1 d . . .
B1A B 0.9669(11) 0.2940(8) 0.1910(6) 0.105(2) Uani 0.282(5) 1 d PDU F 1
F1A F 0.9851(17) 0.2791(8) 0.1441(6) 0.161(6) Uani 0.282(5) 1 d PDU F 1
F2A F 1.0544(15) 0.3084(12) 0.2015(11) 0.0949(17) Uani 0.282(5) 1 d PDU F 1
F3A F 0.9274(17) 0.2454(8) 0.2379(8) 0.090(5) Uani 0.282(5) 1 d PDU F 1
F4A F 0.9003(11) 0.3409(6) 0.1810(7) 0.152(3) Uani 0.282(5) 1 d PDU F 1
B1B B 0.9908(8) 0.2898(5) 0.1797(4) 0.105(2) Uani 0.718(5) 1 d PDU F 2
F1B F 1.0669(5) 0.2539(2) 0.1610(2) 0.1221(18) Uani 0.718(5) 1 d PDU F 2
F2B F 1.0387(6) 0.3238(4) 0.2026(4) 0.0949(17) Uani 0.718(5) 1 d PDU F 2
F3B F 0.9289(8) 0.2410(4) 0.2247(4) 0.126(3) Uani 0.718(5) 1 d PDU F 2
F4B F 0.9418(6) 0.3134(3) 0.1385(3) 0.152(3) Uani 0.718(5) 1 d PDU F 2
B2 B 0.3148(4) 0.8241(2) 0.01725(19) 0.0643(13) Uani 1 1 d . . .
B4 B 0.7524(5) 0.0719(3) 0.6676(3) 0.0855(15) Uani 1 1 d U . .

loop_
_atom_site_aniso_label
_atom_site_aniso_U_11
_atom_site_aniso_U_22
_atom_site_aniso_U_33
_atom_site_aniso_U_23
_atom_site_aniso_U_13
_atom_site_aniso_U_12
Ni2 0.0328(3) 0.03472(19) 0.0448(2) -0.00693(17) -0.00396(18) -0.00017(17)
Ni1 0.0331(2) 0.03372(18) 0.0384(2) -0.01218(16) -0.00463(17) 0.00159(16)
P6 0.0376(5) 0.0354(4) 0.0466(5) -0.0107(3) -0.0123(4) -0.0010(3)
P5 0.0361(5) 0.0369(4) 0.0386(4) -0.0121(3) -0.0045(3) -0.0019(3)
P7 0.0344(5) 0.0336(4) 0.0422(4) -0.0103(3) -0.0051(4) -0.0007(3)
P8 0.0344(5) 0.0347(4) 0.0460(5) -0.0082(3) -0.0046(4) 0.0012(3)
P4 0.0348(5) 0.0341(4) 0.0382(4) -0.0125(3) -0.0036(3) 0.0012(3)
P3 0.0360(5) 0.0362(4) 0.0396(4) -0.0146(3) -0.0049(3) 0.0025(3)
P1 0.0361(5) 0.0360(4) 0.0400(4) -0.0114(3) -0.0032(3) 0.0007(3)
P2 0.0345(5) 0.0347(4) 0.0425(4) -0.0128(3) -0.0039(4) 0.0016(3)
F5 0.076(2) 0.0818(15) 0.0541(13) -0.0214(11) -0.0119(12) -0.0077(13)
F6 0.083(2) 0.0697(15) 0.0821(17) -0.0176(13) -0.0159(14) 0.0060(14)
F7 0.080(2) 0.0935(17) 0.0833(17) -0.0342(14) -0.0206(15) -0.0172(15)
F8 0.101(2) 0.0631(13) 0.0536(13) -0.0124(11) -0.0050(13) -0.0187(13)
B3A 0.038(6) 0.061(6) 0.067(6) -0.033(6) 0.003(5) 0.000(5)
F9A 0.063(4) 0.078(6) 0.055(7) -0.027(6) -0.007(4) 0.026(4)
F10A 0.044(4) 0.094(6) 0.065(5) -0.044(5) -0.002(4) -0.001(4)
F11A 0.053(4) 0.091(6) 0.064(3) -0.041(3) 0.003(3) -0.015(4)
F12A 0.067(6) 0.057(3) 0.110(6) -0.041(3) -0.020(4) 0.009(3)
B3B 0.036(8) 0.062(8) 0.067(9) -0.036(9) -0.004(7) -0.001(7)
F9B 0.047(6) 0.043(4) 0.049(8) -0.002(4) -0.003(5) 0.007(4)
F10B 0.048(8) 0.098(11) 0.073(10) -0.041(8) -0.011(8) -0.009(7)
F11B 0.054(8) 0.155(18) 0.085(9) -0.075(10) 0.001(7) -0.002(13)
F12B 0.069(11) 0.056(4) 0.169(18) -0.024(7) -0.030(12) -0.004(4)
F13 0.141(4) 0.109(2) 0.141(2) -0.0447(19) -0.039(2) -0.008(2)
F14 0.087(2) 0.1008(19) 0.150(3) -0.0698(19) -0.017(2) 0.0125(17)
F15 0.079(2) 0.0665(14) 0.121(2) -0.0292(14) -0.0269(17) -0.0004(13)
F16 0.055(2) 0.128(2) 0.211(4) -0.079(2) -0.006(2) -0.0039(17)
N6 0.0367(17) 0.0380(12) 0.0348(13) -0.0095(10) -0.0027(11) -0.0054(11)
N5 0.0395(18) 0.0393(13) 0.0458(15) -0.0177(11) -0.0117(12) 0.0051(11)
N8A 0.029(2) 0.0417(18) 0.050(2) -0.0101(15) -0.0031(16) -0.0019(15)
C93A 0.037(3) 0.048(2) 0.066(3) -0.021(2) -0.007(2) -0.008(2)
C94A 0.043(3) 0.056(3) 0.068(3) -0.017(2) 0.003(2) -0.012(2)
C95A 0.039(3) 0.052(3) 0.089(4) -0.028(3) 0.000(3) -0.003(2)
C96A 0.041(3) 0.047(3) 0.077(4) -0.025(3) -0.011(3) -0.002(2)
N8B 0.037(6) 0.035(5) 0.048(6) -0.014(4) -0.004(4) -0.002(4)
C93B 0.071(10) 0.057(7) 0.050(7) -0.006(6) -0.025(6) -0.022(6)
C94B 0.074(8) 0.080(7) 0.088(8) -0.022(6) -0.034(5) -0.016(6)
C95B 0.074(8) 0.080(7) 0.088(8) -0.022(6) -0.034(5) -0.016(6)
C96B 0.074(8) 0.080(7) 0.088(8) -0.022(6) -0.034(5) -0.016(6)
N7 0.0420(19) 0.0347(12) 0.0462(15) -0.0072(11) 0.0021(13) -0.0003(12)
N4 0.0357(17) 0.0363(12) 0.0408(14) -0.0148(11) -0.0076(11) 0.0045(11)
N3 0.0358(17) 0.0354(12) 0.0433(14) -0.0143(11) -0.0007(12) -0.0011(11)
N1 0.0373(17) 0.0405(13) 0.0424(14) -0.0135(11) -0.0081(12) -0.0021(11)
N2 0.0331(17) 0.0424(13) 0.0516(16) -0.0158(12) -0.0020(12) 0.0030(12)
N9 0.076(4) 0.190(5) 0.100(4) -0.053(4) 0.001(3) -0.037(4)
C52 0.037(2) 0.0393(15) 0.0411(17) -0.0091(13) -0.0080(14) -0.0042(13)
C51 0.049(2) 0.0384(15) 0.0371(16) -0.0134(13) -0.0028(14) -0.0042(14)
C50 0.040(2) 0.0423(16) 0.0430(17) -0.0165(14) -0.0097(14) 0.0033(14)
C49 0.0322(19) 0.0401(15) 0.0458(17) -0.0163(13) -0.0071(14) -0.0007(13)
C53 0.045(2) 0.0354(15) 0.0490(19) -0.0098(14) -0.0003(15) 0.0012(14)
C56 0.036(2) 0.0411(16) 0.060(2) -0.0063(15) -0.0088(16) 0.0009(14)
C55 0.036(2) 0.0389(15) 0.0505(19) -0.0093(14) -0.0091(15) -0.0033(14)
C54 0.039(2) 0.0383(15) 0.0421(17) -0.0104(13) -0.0027(14) 0.0015(14)
C87 0.063(3) 0.0503(18) 0.0429(19) -0.0140(15) 0.0065(17) -0.0011(17)
C88 0.056(3) 0.0399(16) 0.0473(19) -0.0135(14) 0.0006(16) -0.0005(15)
C86 0.051(3) 0.058(2) 0.055(2) -0.0081(17) 0.0009(18) -0.0194(18)
C82 0.060(3) 0.0466(18) 0.057(2) -0.0234(16) -0.0123(18) 0.0116(17)
C84 0.043(2) 0.060(2) 0.057(2) -0.0190(17) -0.0039(17) 0.0101(17)
C83 0.048(2) 0.0555(19) 0.052(2) -0.0153(16) -0.0140(17) 0.0108(17)
C57 0.038(2) 0.0431(16) 0.0408(17) -0.0145(13) -0.0060(14) -0.0055(14)
C58 0.052(2) 0.0494(18) 0.0468(19) -0.0197(15) -0.0100(16) -0.0003(16)
C59 0.064(3) 0.056(2) 0.057(2) -0.0303(18) -0.0115(19) -0.0027(18)
C60 0.075(3) 0.075(3) 0.051(2) -0.028(2) -0.012(2) -0.011(2)
C61 0.068(3) 0.056(2) 0.046(2) -0.0161(16) -0.0197(18) -0.0015(18)
C62 0.060(3) 0.0484(18) 0.0420(18) -0.0118(15) -0.0124(17) -0.0083(17)
C63A 0.032(4) 0.037(3) 0.050(4) -0.018(3) -0.008(4) 0.000(3)
C64A 0.040(4) 0.035(3) 0.059(5) -0.017(3) -0.019(3) 0.002(2)
C65A 0.052(5) 0.047(3) 0.088(6) -0.017(3) -0.035(4) -0.001(3)
C66A 0.060(5) 0.042(3) 0.109(6) -0.017(3) -0.043(4) -0.006(3)
C67A 0.063(5) 0.042(3) 0.115(7) -0.028(4) -0.053(5) 0.009(3)
C68A 0.047(4) 0.032(3) 0.069(5) -0.016(3) -0.027(4) 0.003(3)
C63B 0.038(8) 0.049(6) 0.055(9) -0.013(6) -0.017(8) -0.003(6)
C64B 0.050(9) 0.043(6) 0.061(9) -0.021(5) -0.017(7) 0.002(5)
C65B 0.078(12) 0.047(5) 0.094(11) -0.004(6) -0.063(9) -0.006(6)
C66B 0.081(10) 0.051(6) 0.093(10) -0.017(6) -0.039(8) -0.015(6)
C67B 0.075(11) 0.044(5) 0.093(10) -0.024(6) -0.034(8) -0.002(6)
C68B 0.060(9) 0.046(5) 0.068(9) -0.025(6) -0.017(7) 0.001(6)
C92 0.065(3) 0.073(3) 0.070(3) -0.010(2) 0.019(2) 0.018(2)
C91 0.079(4) 0.062(2) 0.048(2) -0.0218(18) 0.000(2) -0.001(2)
C90 0.079(4) 0.055(2) 0.063(3) -0.0053(19) 0.020(2) -0.007(2)
C69 0.037(2) 0.0341(14) 0.0400(16) -0.0087(12) -0.0038(14) 0.0008(13)
C74 0.047(2) 0.0354(15) 0.0488(18) -0.0128(14) -0.0109(16) -0.0006(14)
C73 0.051(2) 0.0395(16) 0.057(2) -0.0182(15) -0.0045(17) -0.0009(15)
C72 0.054(3) 0.0395(17) 0.068(2) -0.0140(16) -0.0103(19) 0.0087(16)
C71 0.061(3) 0.056(2) 0.056(2) -0.0220(17) -0.0189(19) 0.0221(18)
C70 0.050(2) 0.0478(17) 0.0490(19) -0.0206(15) -0.0125(17) 0.0094(16)
C75 0.039(2) 0.0390(16) 0.053(2) -0.0078(14) -0.0022(16) 0.0050(14)
C76 0.057(3) 0.0343(15) 0.0484(19) -0.0109(14) -0.0040(16) 0.0065(15)
C77 0.080(3) 0.0357(16) 0.050(2) -0.0094(15) -0.0030(19) 0.0060(17)
C78 0.086(4) 0.0409(18) 0.056(2) -0.0093(16) -0.015(2) 0.0036(19)
C79 0.060(3) 0.050(2) 0.069(3) -0.0056(18) -0.017(2) 0.0041(18)
C80 0.042(2) 0.0424(17) 0.058(2) -0.0072(15) -0.0146(17) 0.0014(15)
C5 0.044(2) 0.0365(14) 0.0470(18) -0.0175(13) -0.0134(15) 0.0064(14)
C6 0.039(2) 0.0361(14) 0.0426(17) -0.0123(13) -0.0063(14) 0.0022(13)
C7 0.042(2) 0.0384(15) 0.0463(18) -0.0144(14) -0.0031(15) 0.0023(14)
C8 0.040(2) 0.0385(15) 0.0379(16) -0.0136(13) -0.0026(14) -0.0025(13)
C2 0.040(2) 0.0442(16) 0.0464(18) -0.0137(14) -0.0042(15) 0.0023(15)
C4 0.037(2) 0.0425(16) 0.055(2) -0.0173(15) -0.0044(15) 0.0020(14)
C1 0.039(2) 0.0379(15) 0.0442(17) -0.0135(13) -0.0099(14) -0.0005(13)
C3 0.035(2) 0.0447(16) 0.0441(18) -0.0102(14) -0.0081(14) 0.0001(14)
C47 0.054(3) 0.097(3) 0.076(3) -0.042(2) -0.021(2) 0.039(2)
C46 0.070(3) 0.0438(18) 0.077(3) -0.0094(18) -0.031(2) 0.0056(18)
C48 0.047(2) 0.0541(19) 0.072(2) -0.0259(18) -0.0262(19) 0.0107(17)
C44 0.038(2) 0.0526(19) 0.061(2) -0.0166(17) 0.0017(17) -0.0054(16)
C43 0.056(3) 0.055(2) 0.050(2) -0.0103(16) 0.0024(18) -0.0092(18)
C42 0.040(2) 0.0418(17) 0.069(2) -0.0142(16) 0.0016(17) -0.0070(15)
C21 0.0336(18) 0.0348(14) 0.0394(16) -0.0166(12) -0.0014(13) 0.0001(12)
C26 0.044(2) 0.0378(15) 0.0416(17) -0.0129(13) 0.0054(14) -0.0005(14)
C25 0.050(2) 0.0398(16) 0.052(2) -0.0181(15) 0.0025(16) 0.0041(15)
C24 0.050(3) 0.0536(19) 0.0447(19) -0.0186(16) 0.0006(16) 0.0042(17)
C23 0.067(3) 0.0386(16) 0.0420(18) -0.0124(14) 0.0047(17) 0.0033(16)
C22 0.046(2) 0.0384(15) 0.0420(17) -0.0148(13) 0.0003(15) -0.0008(14)
C27 0.041(2) 0.0474(17) 0.0442(17) -0.0233(14) -0.0035(14) 0.0054(15)
C28 0.054(3) 0.0432(16) 0.0488(19) -0.0203(15) -0.0082(16) 0.0015(16)
C29 0.078(3) 0.0481(18) 0.054(2) -0.0260(17) -0.0164(19) 0.0094(18)
C30 0.074(3) 0.062(2) 0.053(2) -0.0301(18) -0.016(2) 0.004(2)
C31 0.075(3) 0.054(2) 0.048(2) -0.0204(17) -0.0108(19) 0.0071(19)
C32 0.063(3) 0.0423(16) 0.0460(19) -0.0162(15) -0.0120(17) 0.0071(16)
C38 0.046(3) 0.076(2) 0.062(2) -0.033(2) -0.0009(18) 0.0074(19)
C39 0.032(2) 0.059(2) 0.076(3) -0.0266(19) -0.0035(18) 0.0033(16)
C40 0.037(2) 0.063(2) 0.070(2) -0.0261(19) -0.0006(18) -0.0013(17)
C36 0.045(2) 0.061(2) 0.061(2) -0.0289(18) -0.0172(18) 0.0103(17)
C35 0.046(3) 0.072(2) 0.058(2) -0.0211(19) -0.0138(18) -0.0102(19)
C34 0.051(3) 0.060(2) 0.057(2) -0.0287(18) -0.0140(18) 0.0080(18)
C9 0.035(2) 0.0374(15) 0.0511(19) -0.0124(14) -0.0106(15) 0.0026(13)
C14 0.049(2) 0.0390(15) 0.0483(19) -0.0128(14) -0.0086(16) -0.0019(15)
C13 0.063(3) 0.0478(18) 0.052(2) -0.0067(16) -0.0038(18) -0.0127(18)
C12 0.065(3) 0.0395(17) 0.059(2) -0.0060(16) -0.011(2) -0.0102(17)
C11 0.072(3) 0.0336(16) 0.065(2) -0.0110(16) -0.011(2) -0.0013(17)
C10 0.055(3) 0.0369(15) 0.052(2) -0.0148(14) -0.0059(17) -0.0008(15)
C15 0.040(2) 0.0406(15) 0.0429(17) -0.0099(13) -0.0073(15) -0.0050(14)
C20 0.048(2) 0.0456(17) 0.0446(18) -0.0097(14) -0.0081(16) -0.0059(15)
C19 0.064(3) 0.054(2) 0.0419(19) -0.0047(16) -0.0094(17) -0.0113(18)
C18 0.073(3) 0.0431(18) 0.059(2) -0.0062(16) -0.018(2) -0.0018(18)
C17 0.063(3) 0.0386(16) 0.055(2) -0.0068(15) -0.0083(18) -0.0017(16)
C16 0.052(2) 0.0402(16) 0.0491(19) -0.0131(14) -0.0054(16) 0.0007(15)
C98 0.062(4) 0.108(4) 0.066(3) -0.029(3) 0.003(2) 0.016(3)
C97 0.118(6) 0.104(4) 0.140(5) -0.064(4) -0.016(4) -0.016(4)
C33 0.038(2) 0.0481(17) 0.0453(18) -0.0189(14) -0.0086(15) 0.0014(14)
C85 0.043(2) 0.0380(15) 0.0379(16) -0.0099(13) -0.0007(14) -0.0030(14)
C81 0.041(2) 0.0443(16) 0.0476(19) -0.0166(14) -0.0071(15) 0.0058(15)
C89 0.064(3) 0.0432(17) 0.047(2) -0.0073(15) 0.0127(18) 0.0067(17)
C37 0.039(2) 0.0538(19) 0.058(2) -0.0239(17) -0.0051(16) 0.0040(16)
C45 0.041(2) 0.0366(15) 0.0524(19) -0.0151(14) -0.0136(16) 0.0045(14)
C41 0.033(2) 0.0407(16) 0.0471(18) -0.0110(14) 0.0013(14) -0.0035(14)
B1A 0.086(6) 0.095(5) 0.127(6) -0.013(4) -0.055(5) -0.015(3)
F1A 0.24(2) 0.116(13) 0.127(10) -0.025(9) -0.079(10) -0.018(11)
F2A 0.060(3) 0.079(4) 0.158(3) -0.054(3) -0.018(3) -0.009(3)
F3A 0.053(9) 0.081(7) 0.141(10) -0.050(6) 0.005(9) 0.003(6)
F4A 0.118(5) 0.136(5) 0.179(6) -0.005(4) -0.084(4) 0.001(3)
B1B 0.086(6) 0.095(5) 0.127(6) -0.013(4) -0.055(5) -0.015(3)
F1B 0.123(5) 0.112(4) 0.148(4) -0.055(3) -0.059(3) 0.031(3)
F2B 0.060(3) 0.079(4) 0.158(3) -0.054(3) -0.018(3) -0.009(3)
F3B 0.081(5) 0.106(4) 0.177(6) -0.013(4) -0.058(4) -0.034(4)
F4B 0.118(5) 0.136(5) 0.179(6) -0.005(4) -0.084(4) 0.001(3)
B2 0.071(4) 0.068(3) 0.050(3) -0.014(2) -0.013(2) -0.007(3)
B4 0.078(4) 0.056(3) 0.130(4) -0.039(3) -0.025(4) 0.003(3)

loop_
_atom_type_symbol
_atom_type_description
_atom_type_scat_dispersion_real
_atom_type_scat_dispersion_imag
_atom_type_scat_source
C C 0.0033 0.0016 'International Tables Vol C Tables 4.2.6.8 and 6.1.1.4'
H H 0.0000 0.0000 'International Tables Vol C Tables 4.2.6.8 and 6.1.1.4'
N N 0.0061 0.0033 'International Tables Vol C Tables 4.2.6.8 and 6.1.1.4'
B B 0.0013 0.0007 'International Tables Vol C Tables 4.2.6.8 and 6.1.1.4'
F F 0.0171 0.0103 'International Tables Vol C Tables 4.2.6.8 and 6.1.1.4'
P P 0.1023 0.0942 'International Tables Vol C Tables 4.2.6.8 and 6.1.1.4'
Ni Ni 0.3393 1.1124 'International Tables Vol C Tables 4.2.6.8 and 6.1.1.4'

loop_
_geom_angle_atom_site_label_1
_geom_angle_atom_site_label_2
_geom_angle_atom_site_label_3
_geom_angle
P7 Ni2 P8 84.71(3)
P7 Ni2 P5 124.24(4)
P8 Ni2 P5 117.02(3)
P7 Ni2 P6 128.95(3)
P8 Ni2 P6 120.10(4)
P5 Ni2 P6 85.75(3)
P2 Ni1 P1 85.09(4)
P2 Ni1 P3 126.87(4)
P1 Ni1 P3 118.25(3)
P2 Ni1 P4 126.36(3)
P1 Ni1 P4 118.52(3)
P3 Ni1 P4 85.74(3)
C63A P6 C50 102.6(3)
C63A P6 C52 100.3(3)
C50 P6 C52 96.58(16)
C63A P6 C63B 13.1(7)
C50 P6 C63B 90.2(6)
C52 P6 C63B 97.7(6)
C63A P6 Ni2 126.2(3)
C50 P6 Ni2 112.56(10)
C52 P6 Ni2 114.06(10)
C63B P6 Ni2 137.2(7)
C57 P5 C51 98.79(13)
C57 P5 C49 97.65(14)
C51 P5 C49 96.71(15)
C57 P5 Ni2 131.68(11)
C51 P5 Ni2 113.22(11)
C49 P5 Ni2 112.62(10)
C69 P7 C54 98.55(13)
C69 P7 C55 97.10(14)
C54 P7 C55 97.92(15)
C69 P7 Ni2 130.77(11)
C54 P7 Ni2 113.32(10)
C55 P7 Ni2 113.52(10)
C53 P8 C75 98.53(14)
C53 P8 C56 98.07(16)
C75 P8 C56 96.45(15)
C53 P8 Ni2 112.56(12)
C75 P8 Ni2 130.78(12)
C56 P8 Ni2 114.78(11)
C21 P4 C8 99.50(13)
C21 P4 C6 99.94(13)
C8 P4 C6 96.71(15)
C21 P4 Ni1 129.15(11)
C8 P4 Ni1 111.94(10)
C6 P4 Ni1 114.17(10)
C27 P3 C7 98.53(15)
C27 P3 C5 101.17(13)
C7 P3 C5 97.25(15)
C27 P3 Ni1 128.61(12)
C7 P3 Ni1 112.59(10)
C5 P3 Ni1 113.53(11)
C15 P1 C1 97.46(13)
C15 P1 C2 96.83(15)
C1 P1 C2 98.94(15)
C15 P1 Ni1 131.27(12)
C1 P1 Ni1 115.21(11)
C2 P1 Ni1 111.54(11)
C4 P2 C9 97.36(14)
C4 P2 C3 98.29(16)
C9 P2 C3 97.43(14)
C4 P2 Ni1 112.37(11)
C9 P2 Ni1 131.78(12)
C3 P2 Ni1 113.85(10)
F9A B3A F12A 109.2(6)
F9A B3A F10A 110.0(6)
F12A B3A F10A 109.3(11)
F9A B3A F11A 110.9(10)
F12A B3A F11A 108.7(6)
F10A B3A F11A 108.7(6)
F9B B3B F12B 108.6(13)
F9B B3B F10B 111.5(12)
F12B B3B F10B 108.8(16)
F9B B3B F11B 106.7(15)
F12B B3B F11B 112.3(12)
F10B B3B F11B 108.9(12)
C52 N6 C51 111.7(3)
C52 N6 C85 113.4(2)
C51 N6 C85 113.9(2)
C49 N5 C50 111.5(2)
C49 N5 C81 112.3(3)
C50 N5 C81 113.5(2)
C56 N8A C55 109.8(3)
C56 N8A C93A 113.5(3)
C55 N8A C93A 112.9(3)
C94A C93A C96A 110.6(4)
C94A C93A N8A 108.2(4)
C96A C93A N8A 111.2(4)
C94A C93A C95A 109.8(4)
C96A C93A C95A 108.8(4)
N8A C93A C95A 108.3(3)
C55 N8B C93B 117.2(8)
C55 N8B C56 101.4(5)
C93B N8B C56 117.0(8)
C94B C93B C96B 110.6(17)
C94B C93B N8B 105.8(10)
C96B C93B N8B 109.2(15)
C94B C93B C95B 120.3(12)
C96B C93B C95B 111.0(15)
N8B C93B C95B 98.8(10)
C93B C94B H94D 109.5
C93B C94B H94E 109.5
H94D C94B H94E 109.5
C93B C94B H94F 109.5
H94D C94B H94F 109.5
H94E C94B H94F 109.5
C93B C95B H95D 109.5
C93B C95B H95E 109.5
H95D C95B H95E 109.5
C93B C95B H95F 109.5
H95D C95B H95F 109.5
H95E C95B H95F 109.5
C93B C96B H96D 109.5
C93B C96B H96E 109.5
H96D C96B H96E 109.5
C93B C96B H96F 109.5
H96D C96B H96F 109.5
H96E C96B H96F 109.5
C53 N7 C54 111.2(3)
C53 N7 C89 112.4(2)
C54 N7 C89 111.5(3)
C6 N4 C5 111.4(3)
C6 N4 C45 113.6(2)
C5 N4 C45 113.8(2)
C7 N3 C8 110.5(2)
C7 N3 C41 112.8(2)
C8 N3 C41 114.0(2)
C3 N1 C1 109.9(3)
C3 N1 C33 112.6(2)
C1 N1 C33 113.8(2)
C4 N2 C2 113.4(3)
C4 N2 C37 114.9(2)
C2 N2 C37 111.2(2)
N6 C52 P6 113.3(2)
N6 C52 H52A 108.9
P6 C52 H52A 108.9
N6 C52 H52B 108.9
P6 C52 H52B 108.9
H52A C52 H52B 107.7
N6 C51 P5 111.54(18)
N6 C51 H51A 109.3
P5 C51 H51A 109.3
N6 C51 H51B 109.3
P5 C51 H51B 109.3
H51A C51 H51B 108.0
N5 C50 P6 112.6(2)
N5 C50 H50A 109.1
P6 C50 H50A 109.1
N5 C50 H50B 109.1
P6 C50 H50B 109.1
H50A C50 H50B 107.8
N5 C49 P5 112.2(2)
N5 C49 H49A 109.2
P5 C49 H49A 109.2
N5 C49 H49B 109.2
P5 C49 H49B 109.2
H49A C49 H49B 107.9
N7 C53 P8 115.8(2)
N7 C53 H53A 108.3
P8 C53 H53A 108.3
N7 C53 H53B 108.3
P8 C53 H53B 108.3
H53A C53 H53B 107.4
N8A C56 N8B 61.7(4)
N8A C56 P8 112.1(2)
N8B C56 P8 110.2(4)
N8A C56 H56A 109.2
N8B C56 H56A 51.0
P8 C56 H56A 109.2
N8A C56 H56B 109.2
N8B C56 H56B 139.8
P8 C56 H56B 109.2
H56A C56 H56B 107.9
N8B C55 N8A 66.0(4)
N8B C55 P7 114.0(4)
N8A C55 P7 112.9(2)
N8B C55 H55A 134.8
N8A C55 H55A 109.0
P7 C55 H55A 109.0
N8B C55 H55B 45.2
N8A C55 H55B 109.0
P7 C55 H55B 109.0
H55A C55 H55B 107.8
N7 C54 P7 115.6(2)
N7 C54 H54A 108.4
P7 C54 H54A 108.4
N7 C54 H54B 108.4
P7 C54 H54B 108.4
H54A C54 H54B 107.5
C85 C87 H87A 109.5
C85 C87 H87B 109.5
H87A C87 H87B 109.5
C85 C87 H87C 109.5
H87A C87 H87C 109.5
H87B C87 H87C 109.5
C85 C88 H88A 109.5
C85 C88 H88B 109.5
H88A C88 H88B 109.5
C85 C88 H88C 109.5
H88A C88 H88C 109.5
H88B C88 H88C 109.5
C85 C86 H86A 109.5
C85 C86 H86B 109.5
H86A C86 H86B 109.5
C85 C86 H86C 109.5
H86A C86 H86C 109.5
H86B C86 H86C 109.5
C81 C82 H82A 109.5
C81 C82 H82B 109.5
H82A C82 H82B 109.5
C81 C82 H82C 109.5
H82A C82 H82C 109.5
H82B C82 H82C 109.5
C81 C84 H84A 109.5
C81 C84 H84B 109.5
H84A C84 H84B 109.5
C81 C84 H84C 109.5
H84A C84 H84C 109.5
H84B C84 H84C 109.5
C81 C83 H83A 109.5
C81 C83 H83B 109.5
H83A C83 H83B 109.5
C81 C83 H83C 109.5
H83A C83 H83C 109.5
H83B C83 H83C 109.5
C62 C57 C58 110.8(3)
C62 C57 P5 111.9(2)
C58 C57 P5 110.6(2)
C62 C57 H57 107.8
C58 C57 H57 107.8
P5 C57 H57 107.8
C59 C58 C57 111.2(3)
C59 C58 H58A 109.4
C57 C58 H58A 109.4
C59 C58 H58B 109.4
C57 C58 H58B 109.4
H58A C58 H58B 108.0
C60 C59 C58 112.0(3)
C60 C59 H59A 109.2
C58 C59 H59A 109.2
C60 C59 H59B 109.2
C58 C59 H59B 109.2
H59A C59 H59B 107.9
C59 C60 C61 111.7(3)
C59 C60 H60A 109.3
C61 C60 H60A 109.3
C59 C60 H60B 109.3
C61 C60 H60B 109.3
H60A C60 H60B 107.9
C62 C61 C60 110.5(3)
C62 C61 H61A 109.5
C60 C61 H61A 109.5
C62 C61 H61B 109.5
C60 C61 H61B 109.5
H61A C61 H61B 108.1
C61 C62 C57 110.5(3)
C61 C62 H62A 109.5
C57 C62 H62A 109.5
C61 C62 H62B 109.5
C57 C62 H62B 109.5
H62A C62 H62B 108.1
C68A C63A C64A 110.7(4)
C68A C63A P6 110.5(6)
C64A C63A P6 110.3(5)
C68A C63A H63A 108.5
C64A C63A H63A 108.5
P6 C63A H63A 108.5
C65A C64A C63A 111.7(4)
C65A C64A H64A 109.3
C63A C64A H64A 109.3
C65A C64A H64B 109.3
C63A C64A H64B 109.3
H64A C64A H64B 107.9
C66A C65A C64A 111.5(4)
C66A C65A H65A 109.3
C64A C65A H65A 109.3
C66A C65A H65B 109.3
C64A C65A H65B 109.3
H65A C65A H65B 108.0
C65A C66A C67A 110.6(5)
C65A C66A H66A 109.5
C67A C66A H66A 109.5
C65A C66A H66B 109.5
C67A C66A H66B 109.5
H66A C66A H66B 108.1
C68A C67A C66A 110.7(4)
C68A C67A H67A 109.5
C66A C67A H67A 109.5
C68A C67A H67B 109.5
C66A C67A H67B 109.5
H67A C67A H67B 108.1
C67A C68A C63A 111.6(4)
C67A C68A H68A 109.3
C63A C68A H68A 109.3
C67A C68A H68B 109.3
C63A C68A H68B 109.3
H68A C68A H68B 108.0
C68B C63B C64B 108.0(11)
C68B C63B P6 116.0(13)
C64B C63B P6 107.5(11)
C68B C63B H63B 108.4
C64B C63B H63B 108.4
P6 C63B H63B 108.4
C65B C64B C63B 111.4(11)
C65B C64B H64C 109.3
C63B C64B H64C 109.3
C65B C64B H64D 109.3
C63B C64B H64D 109.3
H64C C64B H64D 108.0
C66B C65B C64B 113.1(10)
C66B C65B H65C 109.0
C64B C65B H65C 109.0
C66B C65B H65D 109.0
C64B C65B H65D 109.0
H65C C65B H65D 107.8
C67B C66B C65B 109.3(11)
C67B C66B H66C 109.8
C65B C66B H66C 109.8
C67B C66B H66D 109.8
C65B C66B H66D 109.8
H66C C66B H66D 108.3
C66B C67B C68B 113.9(11)
C66B C67B H67C 108.8
C68B C67B H67C 108.8
C66B C67B H67D 108.8
C68B C67B H67D 108.8
H67C C67B H67D 107.7
C67B C68B C63B 112.1(11)
C67B C68B H68C 109.2
C63B C68B H68C 109.2
C67B C68B H68D 109.2
C63B C68B H68D 109.2
H68C C68B H68D 107.9
C89 C92 H92A 109.5
C89 C92 H92B 109.5
H92A C92 H92B 109.5
C89 C92 H92C 109.5
H92A C92 H92C 109.5
H92B C92 H92C 109.5
C89 C91 H91A 109.5
C89 C91 H91B 109.5
H91A C91 H91B 109.5
C89 C91 H91C 109.5
H91A C91 H91C 109.5
H91B C91 H91C 109.5
C89 C90 H90A 109.5
C89 C90 H90B 109.5
H90A C90 H90B 109.5
C89 C90 H90C 109.5
H90A C90 H90C 109.5
H90B C90 H90C 109.5
C74 C69 C70 110.8(3)
C74 C69 P7 110.3(2)
C70 C69 P7 112.3(2)
C74 C69 H69 107.8
C70 C69 H69 107.8
P7 C69 H69 107.8
C73 C74 C69 111.4(3)
C73 C74 H74A 109.4
C69 C74 H74A 109.4
C73 C74 H74B 109.4
C69 C74 H74B 109.4
H74A C74 H74B 108.0
C74 C73 C72 112.2(3)
C74 C73 H73A 109.2
C72 C73 H73A 109.2
C74 C73 H73B 109.2
C72 C73 H73B 109.2
H73A C73 H73B 107.9
C71 C72 C73 111.6(3)
C71 C72 H72A 109.3
C73 C72 H72A 109.3
C71 C72 H72B 109.3
C73 C72 H72B 109.3
H72A C72 H72B 108.0
C72 C71 C70 110.7(3)
C72 C71 H71A 109.5
C70 C71 H71A 109.5
C72 C71 H71B 109.5
C70 C71 H71B 109.5
H71A C71 H71B 108.1
C69 C70 C71 110.1(3)
C69 C70 H70A 109.6
C71 C70 H70A 109.6
C69 C70 H70B 109.6
C71 C70 H70B 109.6
H70A C70 H70B 108.2
C80 C75 C76 111.2(3)
C80 C75 P8 110.1(2)
C76 C75 P8 111.0(2)
C80 C75 H75 108.1
C76 C75 H75 108.1
P8 C75 H75 108.1
C77 C76 C75 111.9(3)
C77 C76 H76A 109.2
C75 C76 H76A 109.2
C77 C76 H76B 109.2
C75 C76 H76B 109.2
H76A C76 H76B 107.9
C76 C77 C78 111.4(3)
C76 C77 H77A 109.3
C78 C77 H77A 109.3
C76 C77 H77B 109.3
C78 C77 H77B 109.3
H77A C77 H77B 108.0
C77 C78 C79 109.1(3)
C77 C78 H78A 109.9
C79 C78 H78A 109.9
C77 C78 H78B 109.9
C79 C78 H78B 109.9
H78A C78 H78B 108.3
C80 C79 C78 111.0(3)
C80 C79 H79A 109.4
C78 C79 H79A 109.4
C80 C79 H79B 109.4
C78 C79 H79B 109.4
H79A C79 H79B 108.0
C79 C80 C75 111.8(3)
C79 C80 H80A 109.3
C75 C80 H80A 109.3
C79 C80 H80B 109.3
C75 C80 H80B 109.3
H80A C80 H80B 107.9
N4 C5 P3 112.85(18)
N4 C5 H5A 109.0
P3 C5 H5A 109.0
N4 C5 H5B 109.0
P3 C5 H5B 109.0
H5A C5 H5B 107.8
N4 C6 P4 114.1(2)
N4 C6 H6A 108.7
P4 C6 H6A 108.7
N4 C6 H6B 108.7
P4 C6 H6B 108.7
H6A C6 H6B 107.6
N3 C7 P3 112.0(2)
N3 C7 H7A 109.2
P3 C7 H7A 109.2
N3 C7 H7B 109.2
P3 C7 H7B 109.2
H7A C7 H7B 107.9
N3 C8 P4 112.3(2)
N3 C8 H8A 109.2
P4 C8 H8A 109.2
N3 C8 H8B 109.2
P4 C8 H8B 109.2
H8A C8 H8B 107.9
N2 C2 P1 114.6(2)
N2 C2 H2A 108.6
P1 C2 H2A 108.6
N2 C2 H2B 108.6
P1 C2 H2B 108.6
H2A C2 H2B 107.6
N2 C4 P2 115.6(2)
N2 C4 H4A 108.4
P2 C4 H4A 108.4
N2 C4 H4B 108.4
P2 C4 H4B 108.4
H4A C4 H4B 107.4
N1 C1 P1 113.43(18)
N1 C1 H1A 108.9
P1 C1 H1A 108.9
N1 C1 H1B 108.9
P1 C1 H1B 108.9
H1A C1 H1B 107.7
N1 C3 P2 114.9(2)
N1 C3 H3A 108.5
P2 C3 H3A 108.5
N1 C3 H3B 108.5
P2 C3 H3B 108.5
H3A C3 H3B 107.5
C45 C47 H47A 109.5
C45 C47 H47B 109.5
H47A C47 H47B 109.5
C45 C47 H47C 109.5
H47A C47 H47C 109.5
H47B C47 H47C 109.5
C45 C46 H46A 109.5
C45 C46 H46B 109.5
H46A C46 H46B 109.5
C45 C46 H46C 109.5
H46A C46 H46C 109.5
H46B C46 H46C 109.5
C45 C48 H48A 109.5
C45 C48 H48B 109.5
H48A C48 H48B 109.5
C45 C48 H48C 109.5
H48A C48 H48C 109.5
H48B C48 H48C 109.5
C41 C44 H44A 109.5
C41 C44 H44B 109.5
H44A C44 H44B 109.5
C41 C44 H44C 109.5
H44A C44 H44C 109.5
H44B C44 H44C 109.5
C41 C43 H43A 109.5
C41 C43 H43B 109.5
H43A C43 H43B 109.5
C41 C43 H43C 109.5
H43A C43 H43C 109.5
H43B C43 H43C 109.5
C41 C42 H42A 109.5
C41 C42 H42B 109.5
H42A C42 H42B 109.5
C41 C42 H42C 109.5
H42A C42 H42C 109.5
H42B C42 H42C 109.5
C26 C21 C22 110.1(3)
C26 C21 P4 110.53(19)
C22 C21 P4 110.48(19)
C26 C21 H21 108.6
C22 C21 H21 108.6
P4 C21 H21 108.6
C21 C26 C25 112.1(2)
C21 C26 H26A 109.2
C25 C26 H26A 109.2
C21 C26 H26B 109.2
C25 C26 H26B 109.2
H26A C26 H26B 107.9
C24 C25 C26 110.1(3)
C24 C25 H25A 109.6
C26 C25 H25A 109.6
C24 C25 H25B 109.6
C26 C25 H25B 109.6
H25A C25 H25B 108.2
C25 C24 C23 110.0(3)
C25 C24 H24A 109.7
C23 C24 H24A 109.7
C25 C24 H24B 109.7
C23 C24 H24B 109.7
H24A C24 H24B 108.2
C22 C23 C24 111.0(3)
C22 C23 H23A 109.4
C24 C23 H23A 109.4
C22 C23 H23B 109.4
C24 C23 H23B 109.4
H23A C23 H23B 108.0
C23 C22 C21 113.6(2)
C23 C22 H22A 108.8
C21 C22 H22A 108.8
C23 C22 H22B 108.8
C21 C22 H22B 108.8
H22A C22 H22B 107.7
C28 C27 C32 110.3(3)
C28 C27 P3 110.5(2)
C32 C27 P3 109.3(2)
C28 C27 H27 108.9
C32 C27 H27 108.9
P3 C27 H27 108.9
C29 C28 C27 111.6(3)
C29 C28 H28A 109.3
C27 C28 H28A 109.3
C29 C28 H28B 109.3
C27 C28 H28B 109.3
H28A C28 H28B 108.0
C30 C29 C28 111.5(3)
C30 C29 H29A 109.3
C28 C29 H29A 109.3
C30 C29 H29B 109.3
C28 C29 H29B 109.3
H29A C29 H29B 108.0
C29 C30 C31 111.7(3)
C29 C30 H30A 109.3
C31 C30 H30A 109.3
C29 C30 H30B 109.3
C31 C30 H30B 109.3
H30A C30 H30B 107.9
C32 C31 C30 110.5(3)
C32 C31 H31A 109.6
C30 C31 H31A 109.6
C32 C31 H31B 109.6
C30 C31 H31B 109.6
H31A C31 H31B 108.1
C31 C32 C27 113.4(3)
C31 C32 H32A 108.9
C27 C32 H32A 108.9
C31 C32 H32B 108.9
C27 C32 H32B 108.9
H32A C32 H32B 107.7
C37 C38 H38A 109.5
C37 C38 H38B 109.5
H38A C38 H38B 109.5
C37 C38 H38C 109.5
H38A C38 H38C 109.5
H38B C38 H38C 109.5
C37 C39 H39A 109.5
C37 C39 H39B 109.5
H39A C39 H39B 109.5
C37 C39 H39C 109.5
H39A C39 H39C 109.5
H39B C39 H39C 109.5
C37 C40 H40A 109.5
C37 C40 H40B 109.5
H40A C40 H40B 109.5
C37 C40 H40C 109.5
H40A C40 H40C 109.5
H40B C40 H40C 109.5
C33 C36 H36A 109.5
C33 C36 H36B 109.5
H36A C36 H36B 109.5
C33 C36 H36C 109.5
H36A C36 H36C 109.5
H36B C36 H36C 109.5
C33 C35 H35A 109.5
C33 C35 H35B 109.5
H35A C35 H35B 109.5
C33 C35 H35C 109.5
H35A C35 H35C 109.5
H35B C35 H35C 109.5
C33 C34 H34A 109.5
C33 C34 H34B 109.5
H34A C34 H34B 109.5
C33 C34 H34C 109.5
H34A C34 H34C 109.5
H34B C34 H34C 109.5
C10 C9 C14 111.3(3)
C10 C9 P2 111.9(2)
C14 C9 P2 111.2(2)
C10 C9 H9 107.4
C14 C9 H9 107.4
P2 C9 H9 107.4
C9 C14 C13 111.9(3)
C9 C14 H14A 109.2
C13 C14 H14A 109.2
C9 C14 H14B 109.2
C13 C14 H14B 109.2
H14A C14 H14B 107.9
C12 C13 C14 112.2(3)
C12 C13 H13A 109.2
C14 C13 H13A 109.2
C12 C13 H13B 109.2
C14 C13 H13B 109.2
H13A C13 H13B 107.9
C11 C12 C13 111.7(3)
C11 C12 H12A 109.3
C13 C12 H12A 109.3
C11 C12 H12B 109.3
C13 C12 H12B 109.3
H12A C12 H12B 107.9
C12 C11 C10 111.5(3)
C12 C11 H11A 109.3
C10 C11 H11A 109.3
C12 C11 H11B 109.3
C10 C11 H11B 109.3
H11A C11 H11B 108.0
C9 C10 C11 110.6(3)
C9 C10 H10A 109.5
C11 C10 H10A 109.5
C9 C10 H10B 109.5
C11 C10 H10B 109.5
H10A C10 H10B 108.1
C16 C15 C20 110.3(3)
C16 C15 P1 110.9(2)
C20 C15 P1 111.2(2)
C16 C15 H15 108.1
C20 C15 H15 108.1
P1 C15 H15 108.1
C19 C20 C15 111.5(3)
C19 C20 H20A 109.3
C15 C20 H20A 109.3
C19 C20 H20B 109.3
C15 C20 H20B 109.3
H20A C20 H20B 108.0
C18 C19 C20 112.4(3)
C18 C19 H19A 109.1
C20 C19 H19A 109.1
C18 C19 H19B 109.1
C20 C19 H19B 109.1
H19A C19 H19B 107.9
C19 C18 C17 111.3(3)
C19 C18 H18A 109.4
C17 C18 H18A 109.4
C19 C18 H18B 109.4
C17 C18 H18B 109.4
H18A C18 H18B 108.0
C18 C17 C16 110.1(3)
C18 C17 H17A 109.6
C16 C17 H17A 109.6
C18 C17 H17B 109.6
C16 C17 H17B 109.6
H17A C17 H17B 108.2
C15 C16 C17 111.9(3)
C15 C16 H16A 109.2
C17 C16 H16A 109.2
C15 C16 H16B 109.2
C17 C16 H16B 109.2
H16A C16 H16B 107.9
N9 C98 C97 176.7(6)
C98 C97 H97A 109.5
C98 C97 H97B 109.5
H97A C97 H97B 109.5
C98 C97 H97C 109.5
H97A C97 H97C 109.5
H97B C97 H97C 109.5
C36 C33 N1 108.6(2)
C36 C33 C34 110.2(3)
N1 C33 C34 111.9(3)
C36 C33 C35 106.8(3)
N1 C33 C35 108.9(3)
C34 C33 C35 110.2(3)
N6 C85 C88 113.1(3)
N6 C85 C86 109.6(3)
C88 C85 C86 108.9(3)
N6 C85 C87 106.4(2)
C88 C85 C87 111.0(3)
C86 C85 C87 107.6(3)
C83 C81 C82 110.3(3)
C83 C81 C84 110.7(3)
C82 C81 C84 111.2(3)
C83 C81 N5 107.0(2)
C82 C81 N5 108.0(3)
C84 C81 N5 109.4(3)
C90 C89 C91 110.2(3)
C90 C89 N7 109.3(3)
C91 C89 N7 113.2(3)
C90 C89 C92 106.6(4)
C91 C89 C92 109.7(3)
N7 C89 C92 107.7(3)
C40 C37 C38 112.2(3)
C40 C37 C39 107.6(3)
C38 C37 C39 109.6(3)
C40 C37 N2 108.0(3)
C38 C37 N2 110.3(3)
C39 C37 N2 109.0(3)
N4 C45 C47 108.5(3)
N4 C45 C48 108.6(2)
C47 C45 C48 106.5(3)
N4 C45 C46 111.9(3)
C47 C45 C46 111.4(3)
C48 C45 C46 109.7(3)
C44 C41 C43 112.3(3)
C44 C41 C42 109.7(3)
C43 C41 C42 109.1(3)
C44 C41 N3 109.0(3)
C43 C41 N3 108.5(3)
C42 C41 N3 108.1(3)
F4A B1A F2A 116.1(16)
F4A B1A F1A 106.6(7)
F2A B1A F1A 106.7(7)
F4A B1A F3A 106.5(7)
F2A B1A F3A 106.7(7)
F1A B1A F3A 114.6(15)
F4B B1B F2B 126.0(9)
F4B B1B F1B 104.5(9)
F2B B1B F1B 103.7(8)
F4B B1B F3B 107.5(9)
F2B B1B F3B 109.0(8)
F1B B1B F3B 104.0(8)
F6 B2 F7 109.8(4)
F6 B2 F8 110.8(4)
F7 B2 F8 109.4(3)
F6 B2 F5 110.1(3)
F7 B2 F5 108.4(4)
F8 B2 F5 108.3(3)
F14 B4 F15 116.2(5)
F14 B4 F13 110.4(5)
F15 B4 F13 111.2(4)
F14 B4 F16 109.2(4)
F15 B4 F16 106.1(5)
F13 B4 F16 102.7(5)

loop_
_geom_bond_atom_site_label_1
_geom_bond_atom_site_label_2
_geom_bond_distance
Ni2 P7 2.1409(9)
Ni2 P8 2.1500(10)
Ni2 P5 2.1512(9)
Ni2 P6 2.1548(9)
Ni1 P2 2.1379(9)
Ni1 P1 2.1399(10)
Ni1 P3 2.1416(9)
Ni1 P4 2.1513(9)
P6 C63A 1.842(8)
P6 C50 1.851(3)
P6 C52 1.863(3)
P6 C63B 1.893(18)
P5 C57 1.856(3)
P5 C51 1.868(3)
P5 C49 1.872(3)
P7 C69 1.854(3)
P7 C54 1.862(3)
P7 C55 1.878(3)
P8 C53 1.855(3)
P8 C75 1.861(3)
P8 C56 1.885(4)
P4 C21 1.853(3)
P4 C8 1.862(3)
P4 C6 1.867(3)
P3 C27 1.851(3)
P3 C7 1.857(3)
P3 C5 1.857(3)
P1 C15 1.855(3)
P1 C1 1.866(3)
P1 C2 1.870(3)
P2 C4 1.856(3)
P2 C9 1.859(3)
P2 C3 1.863(3)
F5 B2 1.403(5)
F6 B2 1.363(6)
F7 B2 1.389(6)
F8 B2 1.395(5)
B3A F9A 1.368(6)
B3A F12A 1.380(6)
B3A F10A 1.382(6)
B3A F11A 1.390(6)
B3B F9B 1.336(13)
B3B F12B 1.379(12)
B3B F10B 1.393(12)
B3B F11B 1.426(13)
F13 B4 1.407(7)
F14 B4 1.312(5)
F15 B4 1.328(6)
F16 B4 1.468(7)
N6 C52 1.462(4)
N6 C51 1.467(4)
N6 C85 1.500(4)
N5 C49 1.502(4)
N5 C50 1.519(4)
N5 C81 1.559(4)
N8A C56 1.491(4)
N8A C55 1.530(5)
N8A C93A 1.539(6)
C93A C94A 1.513(6)
C93A C96A 1.526(10)
C93A C95A 1.545(6)
C94A H94A 0.9800
C94A H94B 0.9800
C94A H94C 0.9800
C95A H95A 0.9800
C95A H95B 0.9800
C95A H95C 0.9800
C96A H96A 0.9800
C96A H96B 0.9800
C96A H96C 0.9800
N8B C55 1.492(10)
N8B C93B 1.552(13)
N8B C56 1.697(10)
C93B C94B 1.477(14)
C93B C96B 1.528(19)
C93B C95B 1.628(15)
C94B H94D 0.9800
C94B H94E 0.9800
C94B H94F 0.9800
C95B H95D 0.9800
C95B H95E 0.9800
C95B H95F 0.9800
C96B H96D 0.9800
C96B H96E 0.9800
C96B H96F 0.9800
N7 C53 1.477(4)
N7 C54 1.488(4)
N7 C89 1.522(4)
N4 C6 1.468(4)
N4 C5 1.474(4)
N4 C45 1.507(4)
N3 C7 1.507(4)
N3 C8 1.512(4)
N3 C41 1.565(4)
N1 C3 1.482(4)
N1 C1 1.491(4)
N1 C33 1.512(4)
N2 C4 1.482(4)
N2 C2 1.502(4)
N2 C37 1.562(4)
N9 C98 1.148(7)
C52 H52A 0.9900
C52 H52B 0.9900
C51 H51A 0.9900
C51 H51B 0.9900
C50 H50A 0.9900
C50 H50B 0.9900
C49 H49A 0.9900
C49 H49B 0.9900
C53 H53A 0.9900
C53 H53B 0.9900
C56 H56A 0.9900
C56 H56B 0.9900
C55 H55A 0.9900
C55 H55B 0.9900
C54 H54A 0.9900
C54 H54B 0.9900
C87 C85 1.538(4)
C87 H87A 0.9800
C87 H87B 0.9800
C87 H87C 0.9800
C88 C85 1.510(4)
C88 H88A 0.9800
C88 H88B 0.9800
C88 H88C 0.9800
C86 C85 1.516(5)
C86 H86A 0.9800
C86 H86B 0.9800
C86 H86C 0.9800
C82 C81 1.515(4)
C82 H82A 0.9800
C82 H82B 0.9800
C82 H82C 0.9800
C84 C81 1.522(5)
C84 H84A 0.9800
C84 H84B 0.9800
C84 H84C 0.9800
C83 C81 1.510(4)
C83 H83A 0.9800
C83 H83B 0.9800
C83 H83C 0.9800
C57 C62 1.540(4)
C57 C58 1.550(4)
C57 H57 1.0000
C58 C59 1.523(4)
C58 H58A 0.9900
C58 H58B 0.9900
C59 C60 1.519(5)
C59 H59A 0.9900
C59 H59B 0.9900
C60 C61 1.542(5)
C60 H60A 0.9900
C60 H60B 0.9900
C61 C62 1.531(4)
C61 H61A 0.9900
C61 H61B 0.9900
C62 H62A 0.9900
C62 H62B 0.9900
C63A C68A 1.530(5)
C63A C64A 1.538(5)
C63A H63A 1.0000
C64A C65A 1.527(5)
C64A H64A 0.9900
C64A H64B 0.9900
C65A C66A 1.524(5)
C65A H65A 0.9900
C65A H65B 0.9900
C66A C67A 1.535(6)
C66A H66A 0.9900
C66A H66B 0.9900
C67A C68A 1.523(5)
C67A H67A 0.9900
C67A H67B 0.9900
C68A H68A 0.9900
C68A H68B 0.9900
C63B C68B 1.534(13)
C63B C64B 1.576(14)
C63B H63B 1.0000
C64B C65B 1.551(13)
C64B H64C 0.9900
C64B H64D 0.9900
C65B C66B 1.520(12)
C65B H65C 0.9900
C65B H65D 0.9900
C66B C67B 1.506(15)
C66B H66C 0.9900
C66B H66D 0.9900
C67B C68B 1.512(13)
C67B H67C 0.9900
C67B H67D 0.9900
C68B H68C 0.9900
C68B H68D 0.9900
C92 C89 1.523(5)
C92 H92A 0.9800
C92 H92B 0.9800
C92 H92C 0.9800
C91 C89 1.519(6)
C91 H91A 0.9800
C91 H91B 0.9800
C91 H91C 0.9800
C90 C89 1.512(5)
C90 H90A 0.9800
C90 H90B 0.9800
C90 H90C 0.9800
C69 C74 1.521(4)
C69 C70 1.525(5)
C69 H69 1.0000
C74 C73 1.518(4)
C74 H74A 0.9900
C74 H74B 0.9900
C73 C72 1.530(5)
C73 H73A 0.9900
C73 H73B 0.9900
C72 C71 1.505(5)
C72 H72A 0.9900
C72 H72B 0.9900
C71 C70 1.557(4)
C71 H71A 0.9900
C71 H71B 0.9900
C70 H70A 0.9900
C70 H70B 0.9900
C75 C80 1.528(5)
C75 C76 1.536(5)
C75 H75 1.0000
C76 C77 1.514(4)
C76 H76A 0.9900
C76 H76B 0.9900
C77 C78 1.528(5)
C77 H77A 0.9900
C77 H77B 0.9900
C78 C79 1.539(5)
C78 H78A 0.9900
C78 H78B 0.9900
C79 C80 1.513(4)
C79 H79A 0.9900
C79 H79B 0.9900
C80 H80A 0.9900
C80 H80B 0.9900
C5 H5A 0.9900
C5 H5B 0.9900
C6 H6A 0.9900
C6 H6B 0.9900
C7 H7A 0.9900
C7 H7B 0.9900
C8 H8A 0.9900
C8 H8B 0.9900
C2 H2A 0.9900
C2 H2B 0.9900
C4 H4A 0.9900
C4 H4B 0.9900
C1 H1A 0.9900
C1 H1B 0.9900
C3 H3A 0.9900
C3 H3B 0.9900
C47 C45 1.508(5)
C47 H47A 0.9800
C47 H47B 0.9800
C47 H47C 0.9800
C46 C45 1.543(5)
C46 H46A 0.9800
C46 H46B 0.9800
C46 H46C 0.9800
C48 C45 1.516(4)
C48 H48A 0.9800
C48 H48B 0.9800
C48 H48C 0.9800
C44 C41 1.503(5)
C44 H44A 0.9800
C44 H44B 0.9800
C44 H44C 0.9800
C43 C41 1.513(4)
C43 H43A 0.9800
C43 H43B 0.9800
C43 H43C 0.9800
C42 C41 1.529(4)
C42 H42A 0.9800
C42 H42B 0.9800
C42 H42C 0.9800
C21 C26 1.516(4)
C21 C22 1.518(4)
C21 H21 1.0000
C26 C25 1.545(4)
C26 H26A 0.9900
C26 H26B 0.9900
C25 C24 1.515(5)
C25 H25A 0.9900
C25 H25B 0.9900
C24 C23 1.544(4)
C24 H24A 0.9900
C24 H24B 0.9900
C23 C22 1.514(4)
C23 H23A 0.9900
C23 H23B 0.9900
C22 H22A 0.9900
C22 H22B 0.9900
C27 C28 1.530(4)
C27 C32 1.538(4)
C27 H27 1.0000
C28 C29 1.528(4)
C28 H28A 0.9900
C28 H28B 0.9900
C29 C30 1.519(5)
C29 H29A 0.9900
C29 H29B 0.9900
C30 C31 1.524(5)
C30 H30A 0.9900
C30 H30B 0.9900
C31 C32 1.524(4)
C31 H31A 0.9900
C31 H31B 0.9900
C32 H32A 0.9900
C32 H32B 0.9900
C38 C37 1.514(5)
C38 H38A 0.9800
C38 H38B 0.9800
C38 H38C 0.9800
C39 C37 1.539(5)
C39 H39A 0.9800
C39 H39B 0.9800
C39 H39C 0.9800
C40 C37 1.504(5)
C40 H40A 0.9800
C40 H40B 0.9800
C40 H40C 0.9800
C36 C33 1.504(4)
C36 H36A 0.9800
C36 H36B 0.9800
C36 H36C 0.9800
C35 C33 1.545(5)
C35 H35A 0.9800
C35 H35B 0.9800
C35 H35C 0.9800
C34 C33 1.527(4)
C34 H34A 0.9800
C34 H34B 0.9800
C34 H34C 0.9800
C9 C10 1.514(4)
C9 C14 1.520(5)
C9 H9 1.0000
C14 C13 1.527(4)
C14 H14A 0.9900
C14 H14B 0.9900
C13 C12 1.522(5)
C13 H13A 0.9900
C13 H13B 0.9900
C12 C11 1.509(5)
C12 H12A 0.9900
C12 H12B 0.9900
C11 C10 1.542(4)
C11 H11A 0.9900
C11 H11B 0.9900
C10 H10A 0.9900
C10 H10B 0.9900
C15 C16 1.527(4)
C15 C20 1.532(4)
C15 H15 1.0000
C20 C19 1.531(4)
C20 H20A 0.9900
C20 H20B 0.9900
C19 C18 1.498(5)
C19 H19A 0.9900
C19 H19B 0.9900
C18 C17 1.524(5)
C18 H18A 0.9900
C18 H18B 0.9900
C17 C16 1.537(4)
C17 H17A 0.9900
C17 H17B 0.9900
C16 H16A 0.9900
C16 H16B 0.9900
C98 C97 1.462(8)
C97 H97A 0.9800
C97 H97B 0.9800
C97 H97C 0.9800
B1A F4A 1.319(8)
B1A F2A 1.333(8)
B1A F1A 1.341(8)
B1A F3A 1.350(8)
B1B F4B 1.262(9)
B1B F2B 1.344(10)
B1B F1B 1.406(12)
B1B F3B 1.454(11)

loop_
_geom_torsion_atom_site_label_1
_geom_torsion_atom_site_label_2
_geom_torsion_atom_site_label_3
_geom_torsion_atom_site_label_4
_geom_torsion
P7 Ni2 P6 C63A -52.1(3)
P8 Ni2 P6 C63A 57.3(3)
P5 Ni2 P6 C63A 176.2(3)
P7 Ni2 P6 C50 74.56(12)
P8 Ni2 P6 C50 -176.07(11)
P5 Ni2 P6 C50 -57.16(11)
P7 Ni2 P6 C52 -176.70(12)
P8 Ni2 P6 C52 -67.33(13)
P5 Ni2 P6 C52 51.58(12)
P7 Ni2 P6 C63B -42.5(8)
P8 Ni2 P6 C63B 66.8(8)
P5 Ni2 P6 C63B -174.2(8)
P7 Ni2 P5 C57 43.93(14)
P8 Ni2 P5 C57 -58.90(14)
P6 Ni2 P5 C57 179.33(14)
P7 Ni2 P5 C51 171.14(10)
P8 Ni2 P5 C51 68.32(11)
P6 Ni2 P5 C51 -53.46(11)
P7 Ni2 P5 C49 -80.41(11)
P8 Ni2 P5 C49 176.76(11)
P6 Ni2 P5 C49 54.99(11)
P8 Ni2 P7 C69 -178.46(13)
P5 Ni2 P7 C69 62.27(14)
P6 Ni2 P7 C69 -53.51(14)
P8 Ni2 P7 C54 55.70(12)
P5 Ni2 P7 C54 -63.57(13)
P6 Ni2 P7 C54 -179.35(12)
P8 Ni2 P7 C55 -54.86(11)
P5 Ni2 P7 C55 -174.13(11)
P6 Ni2 P7 C55 70.09(12)
P7 Ni2 P8 C53 -56.00(11)
P5 Ni2 P8 C53 69.96(12)
P6 Ni2 P8 C53 171.47(11)
P7 Ni2 P8 C75 179.22(15)
P5 Ni2 P8 C75 -54.82(15)
P6 Ni2 P8 C75 46.68(16)
P7 Ni2 P8 C56 55.05(12)
P5 Ni2 P8 C56 -178.99(12)
P6 Ni2 P8 C56 -77.49(12)
P2 Ni1 P4 C21 -47.04(13)
P1 Ni1 P4 C21 59.16(13)
P3 Ni1 P4 C21 179.14(12)
P2 Ni1 P4 C8 76.83(12)
P1 Ni1 P4 C8 -176.97(11)
P3 Ni1 P4 C8 -56.99(11)
P2 Ni1 P4 C6 -174.58(12)
P1 Ni1 P4 C6 -68.37(12)
P3 Ni1 P4 C6 51.60(12)
P2 Ni1 P3 C27 44.82(14)
P1 Ni1 P3 C27 -61.53(14)
P4 Ni1 P3 C27 178.24(14)
P2 Ni1 P3 C7 -77.73(12)
P1 Ni1 P3 C7 175.93(11)
P4 Ni1 P3 C7 55.69(12)
P2 Ni1 P3 C5 172.99(11)
P1 Ni1 P3 C5 66.64(11)
P4 Ni1 P3 C5 -53.59(11)
P2 Ni1 P1 C15 179.55(13)
P3 Ni1 P1 C15 -50.84(14)
P4 Ni1 P1 C15 50.46(14)
P2 Ni1 P1 C1 -53.28(11)
P3 Ni1 P1 C1 76.32(11)
P4 Ni1 P1 C1 177.62(11)
P2 Ni1 P1 C2 58.46(11)
P3 Ni1 P1 C2 -171.93(11)
P4 Ni1 P1 C2 -70.63(11)
P1 Ni1 P2 C4 -57.99(11)
P3 Ni1 P2 C4 -179.95(11)
P4 Ni1 P2 C4 64.14(12)
P1 Ni1 P2 C9 178.41(14)
P3 Ni1 P2 C9 56.46(14)
P4 Ni1 P2 C9 -59.45(14)
P1 Ni1 P2 C3 52.64(12)
P3 Ni1 P2 C3 -69.32(13)
P4 Ni1 P2 C3 174.77(12)
C56 N8A C93A C94A 173.8(3)
C55 N8A C93A C94A -60.5(4)
C56 N8A C93A C96A -64.6(5)
C55 N8A C93A C96A 61.1(5)
C56 N8A C93A C95A 54.8(4)
C55 N8A C93A C95A -179.5(3)
C55 N8B C93B C94B -176.6(11)
C56 N8B C93B C94B -55.9(14)
C55 N8B C93B C96B -57.6(17)
C56 N8B C93B C96B 63.1(17)
C55 N8B C93B C95B 58.3(12)
C56 N8B C93B C95B 179.0(9)
C51 N6 C52 P6 68.8(3)
C85 N6 C52 P6 -160.8(2)
C63A P6 C52 N6 156.6(3)
C50 P6 C52 N6 52.5(2)
C63B P6 C52 N6 143.6(6)
Ni2 P6 C52 N6 -65.9(2)
C52 N6 C51 P5 -70.5(3)
C85 N6 C51 P5 159.3(2)
C57 P5 C51 N6 -146.9(2)
C49 P5 C51 N6 -48.0(3)
Ni2 P5 C51 N6 70.1(2)
C49 N5 C50 P6 66.4(3)
C81 N5 C50 P6 -165.6(2)
C63A P6 C50 N5 146.8(4)
C52 P6 C50 N5 -111.1(2)
C63B P6 C50 N5 151.1(7)
Ni2 P6 C50 N5 8.4(2)
C50 N5 C49 P5 -68.6(3)
C81 N5 C49 P5 162.7(2)
C57 P5 C49 N5 -145.5(2)
C51 P5 C49 N5 114.6(2)
Ni2 P5 C49 N5 -4.0(2)
C54 N7 C53 P8 -62.6(3)
C89 N7 C53 P8 171.5(3)
C75 P8 C53 N7 -150.0(3)
C56 P8 C53 N7 -52.1(3)
Ni2 P8 C53 N7 69.0(3)
C55 N8A C56 N8B -34.8(5)
C93A N8A C56 N8B 92.5(5)
C55 N8A C56 P8 67.0(3)
C93A N8A C56 P8 -165.6(3)
C55 N8B C56 N8A 34.2(4)
C93B N8B C56 N8A -94.5(9)
C55 N8B C56 P8 -70.7(6)
C93B N8B C56 P8 160.6(7)
C53 P8 C56 N8A 50.0(3)
C75 P8 C56 N8A 149.6(3)
Ni2 P8 C56 N8A -69.5(3)
C53 P8 C56 N8B 116.7(4)
C75 P8 C56 N8B -143.7(4)
Ni2 P8 C56 N8B -2.8(4)
C93B N8B C55 N8A 96.7(9)
C56 N8B C55 N8A -31.9(4)
C93B N8B C55 P7 -157.8(8)
C56 N8B C55 P7 73.6(6)
C56 N8A C55 N8B 38.8(5)
C93A N8A C55 N8B -88.9(5)
C56 N8A C55 P7 -68.4(3)
C93A N8A C55 P7 163.9(3)
C69 P7 C55 N8B 138.0(4)
C54 P7 C55 N8B -122.3(4)
Ni2 P7 C55 N8B -2.5(5)
C69 P7 C55 N8A -149.2(2)
C54 P7 C55 N8A -49.5(3)
Ni2 P7 C55 N8A 70.3(2)
C53 N7 C54 P7 61.4(3)
C89 N7 C54 P7 -172.2(2)
C69 P7 C54 N7 151.0(2)
C55 P7 C54 N7 52.6(2)
Ni2 P7 C54 N7 -67.3(3)
C51 P5 C57 C62 172.8(3)
C49 P5 C57 C62 74.8(3)
Ni2 P5 C57 C62 -54.9(3)
C51 P5 C57 C58 -63.1(3)
C49 P5 C57 C58 -161.1(2)
Ni2 P5 C57 C58 69.2(3)
C62 C57 C58 C59 -55.1(4)
P5 C57 C58 C59 -179.8(2)
C57 C58 C59 C60 54.1(4)
C58 C59 C60 C61 -54.9(5)
C59 C60 C61 C62 56.2(4)
C60 C61 C62 C57 -57.1(4)
C58 C57 C62 C61 56.8(4)
P5 C57 C62 C61 -179.2(3)
C50 P6 C63A C68A -74.0(5)
C52 P6 C63A C68A -173.2(5)
C63B P6 C63A C68A -94(4)
Ni2 P6 C63A C68A 56.6(6)
C50 P6 C63A C64A 163.4(5)
C52 P6 C63A C64A 64.2(6)
C63B P6 C63A C64A 144(4)
Ni2 P6 C63A C64A -66.0(6)
C68A C63A C64A C65A 54.0(9)
P6 C63A C64A C65A 176.6(6)
C63A C64A C65A C66A -55.0(8)
C64A C65A C66A C67A 56.0(8)
C65A C66A C67A C68A -56.8(8)
C66A C67A C68A C63A 56.9(8)
C64A C63A C68A C67A -55.3(9)
P6 C63A C68A C67A -177.7(5)
C63A P6 C63B C68B 86(4)
C50 P6 C63B C68B -75.4(12)
C52 P6 C63B C68B -172.1(12)
Ni2 P6 C63B C68B 49.3(16)
C63A P6 C63B C64B -35(3)
C50 P6 C63B C64B 163.6(11)
C52 P6 C63B C64B 66.9(12)
Ni2 P6 C63B C64B -71.7(14)
C68B C63B C64B C65B 53.7(18)
P6 C63B C64B C65B 179.6(12)
C63B C64B C65B C66B -54.9(19)
C64B C65B C66B C67B 53.6(19)
C65B C66B C67B C68B -55.3(18)
C66B C67B C68B C63B 58.5(18)
C64B C63B C68B C67B -55.3(18)
P6 C63B C68B C67B -176.0(11)
C54 P7 C69 C74 -175.2(2)
C55 P7 C69 C74 -76.1(2)
Ni2 P7 C69 C74 53.6(3)
C54 P7 C69 C70 60.7(3)
C55 P7 C69 C70 159.8(2)
Ni2 P7 C69 C70 -70.5(3)
C70 C69 C74 C73 -56.2(4)
P7 C69 C74 C73 178.8(2)
C69 C74 C73 C72 53.9(4)
C74 C73 C72 C71 -53.9(4)
C73 C72 C71 C70 55.0(4)
C74 C69 C70 C71 57.5(4)
P7 C69 C70 C71 -178.7(2)
C72 C71 C70 C69 -57.2(4)
C53 P8 C75 C80 173.9(3)
C56 P8 C75 C80 74.7(3)
Ni2 P8 C75 C80 -56.2(3)
C53 P8 C75 C76 -62.5(3)
C56 P8 C75 C76 -161.7(3)
Ni2 P8 C75 C76 67.4(3)
C80 C75 C76 C77 -52.5(4)
P8 C75 C76 C77 -175.5(2)
C75 C76 C77 C78 55.8(4)
C76 C77 C78 C79 -58.0(5)
C77 C78 C79 C80 58.4(5)
C78 C79 C80 C75 -56.8(5)
C76 C75 C80 C79 53.1(4)
P8 C75 C80 C79 176.6(3)
C6 N4 C5 P3 -68.6(3)
C45 N4 C5 P3 161.5(2)
C27 P3 C5 N4 -148.8(2)
C7 P3 C5 N4 -48.6(3)
Ni1 P3 C5 N4 69.9(3)
C5 N4 C6 P4 66.6(3)
C45 N4 C6 P4 -163.4(2)
C21 P4 C6 N4 153.2(2)
C8 P4 C6 N4 52.3(2)
Ni1 P4 C6 N4 -65.4(2)
C8 N3 C7 P3 -69.6(3)
C41 N3 C7 P3 161.4(2)
C27 P3 C7 N3 -142.3(2)
C5 P3 C7 N3 115.2(2)
Ni1 P3 C7 N3 -4.1(2)
C7 N3 C8 P4 67.7(3)
C41 N3 C8 P4 -163.9(2)
C21 P4 C8 N3 146.4(2)
C6 P4 C8 N3 -112.3(2)
Ni1 P4 C8 N3 7.1(2)
C4 N2 C2 P1 60.5(3)
C37 N2 C2 P1 -168.2(2)
C15 P1 C2 N2 152.1(2)
C1 P1 C2 N2 53.4(3)
Ni1 P1 C2 N2 -68.3(2)
C2 N2 C4 P2 -59.9(3)
C37 N2 C4 P2 170.7(2)
C9 P2 C4 N2 -151.7(2)
C3 P2 C4 N2 -53.1(3)
Ni1 P2 C4 N2 67.1(3)
C3 N1 C1 P1 -65.3(3)
C33 N1 C1 P1 167.4(2)
C15 P1 C1 N1 -149.4(2)
C2 P1 C1 N1 -51.3(3)
Ni1 P1 C1 N1 67.7(3)
C1 N1 C3 P2 66.9(3)
C33 N1 C3 P2 -165.1(2)
C4 P2 C3 N1 50.1(3)
C9 P2 C3 N1 148.7(2)
Ni1 P2 C3 N1 -68.9(2)
C8 P4 C21 C26 -73.4(2)
C6 P4 C21 C26 -172.0(2)
Ni1 P4 C21 C26 55.3(3)
C8 P4 C21 C22 164.5(2)
C6 P4 C21 C22 65.9(2)
Ni1 P4 C21 C22 -66.9(2)
C22 C21 C26 C25 -54.4(4)
P4 C21 C26 C25 -176.7(2)
C21 C26 C25 C24 58.0(4)
C26 C25 C24 C23 -57.5(4)
C25 C24 C23 C22 55.9(4)
C24 C23 C22 C21 -54.3(4)
C26 C21 C22 C23 53.2(4)
P4 C21 C22 C23 175.5(2)
C7 P3 C27 C28 -158.6(2)
C5 P3 C27 C28 -59.5(3)
Ni1 P3 C27 C28 73.3(3)
C7 P3 C27 C32 79.8(3)
C5 P3 C27 C32 179.0(3)
Ni1 P3 C27 C32 -48.3(3)
C32 C27 C28 C29 -53.5(4)
P3 C27 C28 C29 -174.4(2)
C27 C28 C29 C30 55.7(4)
C28 C29 C30 C31 -56.3(5)
C29 C30 C31 C32 54.7(5)
C30 C31 C32 C27 -54.1(5)
C28 C27 C32 C31 53.5(4)
P3 C27 C32 C31 175.2(3)
C4 P2 C9 C10 -65.0(3)
C3 P2 C9 C10 -164.4(3)
Ni1 P2 C9 C10 64.1(3)
C4 P2 C9 C14 169.9(2)
C3 P2 C9 C14 70.5(3)
Ni1 P2 C9 C14 -61.1(3)
C10 C9 C14 C13 54.7(4)
P2 C9 C14 C13 -179.8(2)
C9 C14 C13 C12 -52.6(4)
C14 C13 C12 C11 52.7(5)
C13 C12 C11 C10 -54.5(4)
C14 C9 C10 C11 -56.2(4)
P2 C9 C10 C11 178.7(3)
C12 C11 C10 C9 56.4(4)
C1 P1 C15 C16 -68.6(3)
C2 P1 C15 C16 -168.6(2)
Ni1 P1 C15 C16 64.8(3)
C1 P1 C15 C20 168.4(3)
C2 P1 C15 C20 68.4(3)
Ni1 P1 C15 C20 -58.3(3)
C16 C15 C20 C19 53.5(4)
P1 C15 C20 C19 177.0(3)
C15 C20 C19 C18 -54.5(4)
C20 C19 C18 C17 55.8(4)
C19 C18 C17 C16 -56.3(5)
C20 C15 C16 C17 -55.6(4)
P1 C15 C16 C17 -179.1(2)
C18 C17 C16 C15 56.8(4)
C3 N1 C33 C36 63.6(4)
C1 N1 C33 C36 -170.5(3)
C3 N1 C33 C34 -58.3(3)
C1 N1 C33 C34 67.5(3)
C3 N1 C33 C35 179.7(3)
C1 N1 C33 C35 -54.5(4)
C52 N6 C85 C88 -57.2(3)
C51 N6 C85 C88 72.2(3)
C52 N6 C85 C86 -178.8(3)
C51 N6 C85 C86 -49.5(4)
C52 N6 C85 C87 65.0(3)
C51 N6 C85 C87 -165.6(3)
C49 N5 C81 C83 -58.4(3)
C50 N5 C81 C83 174.0(3)
C49 N5 C81 C82 -177.2(3)
C50 N5 C81 C82 55.2(3)
C49 N5 C81 C84 61.7(3)
C50 N5 C81 C84 -65.9(3)
C53 N7 C89 C90 -172.4(3)
C54 N7 C89 C90 61.9(4)
C53 N7 C89 C91 64.4(4)
C54 N7 C89 C91 -61.3(3)
C53 N7 C89 C92 -57.0(4)
C54 N7 C89 C92 177.2(3)
C4 N2 C37 C40 -159.4(3)
C2 N2 C37 C40 70.1(3)
C4 N2 C37 C38 77.6(3)
C2 N2 C37 C38 -52.8(4)
C4 N2 C37 C39 -42.7(4)
C2 N2 C37 C39 -173.2(3)
C6 N4 C45 C47 174.0(3)
C5 N4 C45 C47 -57.2(4)
C6 N4 C45 C48 58.6(4)
C5 N4 C45 C48 -172.6(3)
C6 N4 C45 C46 -62.7(3)
C5 N4 C45 C46 66.1(4)
C7 N3 C41 C44 62.5(3)
C8 N3 C41 C44 -64.7(3)
C7 N3 C41 C43 -60.1(3)
C8 N3 C41 C43 172.7(3)
C7 N3 C41 C42 -178.3(3)
C8 N3 C41 C42 54.5(3)
